data_7052656
loop_
_publ_author_name
'Borta, Ana'
'Jeanneau, Erwann'
'Chumakov, Yuri'
'Luneau, Dominique'
'Ungur, Liviu'
'Chibotaru, Liviu F.'
'Wernsdorfer, Wolfgang'

_publ_section_related_literature
;
?
;
_publ_section_title
;
 Synthesis, structure, magnetism and theoretical study of a series of
 complexes with a decanuclear core [Ln(iii)2Cu(ii)8] (Ln = Y, Gd, Tb,
 Dy)
;
_journal_issue 6
_journal_name_full 'New Journal of Chemistry'
_journal_page_first 1270
_journal_paper_doi 10.1039/c0nj00931h
_journal_volume 35
_journal_year 2011
_chemical_formula_moiety 'C60 H52 Cl6 Cu8 Gd2 N12 O16,(H2 O)9.3'
_chemical_formula_sum 'C60 H70.6 Cl6 Cu8 Gd2 N12 O25.3'
_chemical_formula_weight 2400.25
_space_group_IT_number 14
_symmetry_cell_setting monoclinic
_symmetry_space_group_name_Hall '-P 2yn'
_symmetry_space_group_name_H-M 'P 1 21/n 1'
_atom_sites_solution_hydrogens geom
_atom_sites_solution_primary direct
_audit_creation_date 11-01-27
_audit_creation_method CRYSTALS_ver_14.11
_cell_angle_alpha 90
_cell_angle_beta 95.4650(10)
_cell_angle_gamma 90
_cell_formula_units_Z 6
_cell_length_a 16.4096(13)
_cell_length_b 19.7554(15)
_cell_length_c 45.583(4)
_cell_measurement_reflns_used 0
_cell_measurement_temperature 293
_cell_measurement_theta_max 0
_cell_measurement_theta_min 0
_cell_volume 14710(2)
_computing_cell_refinement 'DENZO/SCALEPACK (Otwinowski & Minor, 1997)'
_computing_data_collection 'COLLECT (Nonius, 2001).'
_computing_data_reduction 'DENZO/SCALEPACK (Otwinowski & Minor, 1997)'
_computing_molecular_graphics 'CAMERON (Watkin et al., 1996)'
_computing_publication_material 'CRYSTALS (Betteridge et al., 2003)'
_computing_structure_refinement 'CRYSTALS (Betteridge et al., 2003)'
_computing_structure_solution 'SIR97 (Altomare et al., 1999)'
_diffrn_ambient_temperature 293
_diffrn_measured_fraction_theta_full 0.970
_diffrn_measured_fraction_theta_max 0.789
_diffrn_measurement_device Area
_diffrn_measurement_device_type 'Nonius KappaCCD'
_diffrn_measurement_method '\f & \w scans'
_diffrn_radiation_monochromator graphite
_diffrn_radiation_type 'Mo K\a'
_diffrn_radiation_wavelength 0.71073
_diffrn_reflns_av_R_equivalents 0.138
_diffrn_reflns_limit_h_max 21
_diffrn_reflns_limit_h_min -21
_diffrn_reflns_limit_k_max 25
_diffrn_reflns_limit_k_min 0
_diffrn_reflns_limit_l_max 61
_diffrn_reflns_limit_l_min 0
_diffrn_reflns_number 131560
_diffrn_reflns_theta_full 25.492
_diffrn_reflns_theta_max 28.642
_diffrn_reflns_theta_min 2.473
_diffrn_standards_number 0
_exptl_absorpt_coefficient_mu 3.311
_exptl_absorpt_correction_T_max 0.68
_exptl_absorpt_correction_T_min 0.61
_exptl_absorpt_correction_type multi-scan
_exptl_absorpt_process_details 'DENZO/SCALEPACK (Otwinowski & Minor, 1997)'
_exptl_crystal_colour 'dark green'
_exptl_crystal_density_diffrn 1.622
_exptl_crystal_density_method 'not measured'
_exptl_crystal_description block
_exptl_crystal_F_000 7074
_exptl_crystal_size_max 0.160
_exptl_crystal_size_mid 0.150
_exptl_crystal_size_min 0.120
_platon_squeeze_details
;
;
_refine_diff_density_max 1.79
_refine_diff_density_min -1.42
_refine_ls_extinction_method None
_refine_ls_goodness_of_fit_ref 1.1727
_refine_ls_hydrogen_treatment none
_refine_ls_matrix_type full
_refine_ls_number_parameters 1405
_refine_ls_number_reflns 29809
_refine_ls_number_restraints 0
_refine_ls_R_factor_all 0.0852
_refine_ls_R_factor_gt 0.0465
_refine_ls_shift/su_max 0.0037708
_refine_ls_shift/su_mean 0.0004394
_refine_ls_structure_factor_coef Fsqd
_refine_ls_weighting_details
;
Method, part 1, Chebychev polynomial, (Watkin, 1994, Prince, 1982)
[weight] = 1.0/[A~0~*T~0~(x)+A~1~*T~1~(x) ... +A~n-1~]*T~n-1~(x)]
where A~i~ are the Chebychev coefficients listed below and x= Fcalc/Fmax
Method = Robust Weighting (Prince, 1982)
W = [weight] * [1-(deltaF/6*sigmaF)^2^]^2^
A~i~ are:
0.143E+04 0.217E+04 0.111E+04 363. 84.2
;
_refine_ls_weighting_scheme calc
_refine_ls_wR_factor_all 0.1441
_refine_ls_wR_factor_gt 0.0854
_refine_ls_wR_factor_ref 0.1441
_reflns_limit_h_max 21
_reflns_limit_h_min -21
_reflns_limit_k_max 25
_reflns_limit_k_min 0
_reflns_limit_l_max 61
_reflns_limit_l_min 0
_reflns_number_gt 15990
_reflns_number_total 29845
_reflns_threshold_expression I>2.0\s(I)
_oxford_diffrn_Wilson_B_factor 2.91
_oxford_diffrn_Wilson_scale 1.12
_oxford_refine_ls_r_factor_ref 0.0852
_oxford_refine_ls_scale 1.0766(18)
_oxford_reflns_number_all 29809
_oxford_reflns_threshold_expression_ref I>-10.0\s(I)
_oxford_structure_analysis_title 1
_cod_data_source_file c0nj00931h.txt
_cod_data_source_block CuGd
_cod_depositor_comments
;
The following automatic conversions were performed:

'_symmetry_cell_setting' value 'Monoclinic' changed to 'monoclinic'
according to /home/saulius/struct/CIF-dictionaries/cif_core.dic
dictionary named 'cif_core.dic' version 2.4.1 from 2010-06-29.

Automatic conversion script
Id: cif_fix_values 1715 2011-07-08 13:25:40Z adriana 
;
_cod_original_sg_symbol_H-M 'P 1 21/n 1 '
_cod_database_code 7052656

loop_
_symmetry_equiv_pos_as_xyz
x,y,z
-x,-y,-z
-x+1/2,y+1/2,-z+1/2
x+1/2,-y+1/2,z+1/2

loop_
_atom_site_label
_atom_site_type_symbol
_atom_site_fract_x
_atom_site_fract_y
_atom_site_fract_z
_atom_site_U_iso_or_equiv
_atom_site_occupancy
_atom_site_adp_type
_atom_site_refinement_flags_posn
_atom_site_refinement_flags_adp
_atom_site_refinement_flags_occupancy
_atom_site_disorder_assembly
_atom_site_disorder_group
_atom_site_attached_hydrogens
Cu1 Cu 0.55123(8) -0.06896(7) 0.22468(2) 0.0502 1.0000 Uani . . . . . .
Cu2 Cu 0.48310(8) -0.04999(7) 0.28386(2) 0.0508 1.0000 Uani . . . . . .
Cu3 Cu 0.51219(8) 0.17218(7) 0.20502(3) 0.0525 1.0000 Uani . . . . . .
Cu4 Cu 0.44749(8) 0.18912(8) 0.26508(3) 0.0553 1.0000 Uani . . . . . .
Cu5 Cu 0.49312(8) 0.02051(7) 0.14709(2) 0.0521 1.0000 Uani . . . . . .
Cu6 Cu 0.67015(8) 0.05024(7) 0.17796(3) 0.0524 1.0000 Uani . . . . . .
Cu7 Cu 0.31202(8) 0.07408(8) 0.30773(3) 0.0539 1.0000 Uani . . . . . .
Cu8 Cu 0.48650(8) 0.09571(7) 0.34115(2) 0.0524 1.0000 Uani . . . . . .
Cu9 Cu 0.86058(8) -0.00839(8) 0.53046(2) 0.0546 1.0000 Uani . . . . . .
Cu10 Cu 1.01117(9) 0.12403(7) 0.46726(2) 0.0542 1.0000 Uani . . . . . .
Cu11 Cu 0.78175(9) 0.12489(8) 0.47056(3) 0.0584 1.0000 Uani . . . . . .
Cu12 Cu 0.87827(9) 0.19356(8) 0.52699(3) 0.0589 1.0000 Uani . . . . . .
Gd1 Gd 0.39278(3) 0.04321(3) 0.226245(9) 0.0408 1.0000 Uani . . . . . .
Gd2 Gd 0.60345(3) 0.07802(3) 0.263074(9) 0.0416 1.0000 Uani . . . . . .
Gd3 Gd 0.94221(3) -0.04215(3) 0.467493(9) 0.0459 1.0000 Uani . . . . . .
Cl1 Cl 0.52417(18) -0.15793(15) 0.26068(6) 0.0581 1.0000 Uani . . . . . .
Cl2 Cl 0.49270(17) 0.27908(15) 0.23089(6) 0.0592 1.0000 Uani . . . . . .
Cl3 Cl 0.75083(17) 0.10281(17) 0.29112(6) 0.0647 1.0000 Uani . . . . . .
Cl4 Cl 0.2441(2) 0.0186(2) 0.20105(8) 0.0838 1.0000 Uani . . . . . .
Cl5 Cl 0.5416(2) 0.00315(17) 0.09590(6) 0.0692 1.0000 Uani . . . . . .
Cl6 Cl 0.4284(2) 0.1103(2) 0.39212(6) 0.0797 1.0000 Uani . . . . . .
Cl7 Cl 0.8628(2) -0.1197(2) 0.55785(8) 0.0899 1.0000 Uani . . . . . .
Cl8 Cl 0.85831(19) -0.10316(17) 0.42222(6) 0.0689 1.0000 Uani . . . . . .
Cl9 Cl 0.7711(3) 0.2932(3) 0.52734(8) 0.1087 1.0000 Uani . . . . . .
C1 C 0.6099(7) -0.1955(6) 0.1973(2) 0.0571 1.0000 Uani . . . . . .
C2 C 0.6345(8) -0.2347(7) 0.1745(3) 0.0686 1.0000 Uani . . . . . .
C3 C 0.6419(8) -0.2012(6) 0.1482(3) 0.0658 1.0000 Uani . . . . . .
C4 C 0.6272(7) -0.1307(7) 0.1458(2) 0.0656 1.0000 Uani . . . . . .
C5 C 0.6051(6) -0.0942(6) 0.1697(2) 0.0526 1.0000 Uani . . . . . .
C6 C 0.5413(7) 0.2755(7) 0.1597(3) 0.0645 1.0000 Uani . . . . . .
C7 C 0.5623(8) 0.2985(6) 0.1328(3) 0.0660 1.0000 Uani . . . . . .
C8 C 0.5843(8) 0.2509(8) 0.1136(3) 0.0769 1.0000 Uani . . . . . .
C9 C 0.5868(8) 0.1792(7) 0.1215(2) 0.0654 1.0000 Uani . . . . . .
C10 C 0.5666(6) 0.1607(6) 0.1488(2) 0.0543 1.0000 Uani . . . . . .
C11 C 0.3994(8) 0.3178(7) 0.2933(3) 0.0664 1.0000 Uani . . . . . .
C12 C 0.3740(8) 0.3582(8) 0.3157(3) 0.0743 1.0000 Uani . . . . . .
C13 C 0.3543(9) 0.3228(8) 0.3410(3) 0.0838 1.0000 Uani . . . . . .
C14 C 0.3607(8) 0.2533(8) 0.3427(2) 0.0679 1.0000 Uani . . . . . .
C15 C 0.3850(6) 0.2155(6) 0.3190(2) 0.0555 1.0000 Uani . . . . . .
C16 C 0.4519(8) -0.1566(6) 0.3271(2) 0.0607 1.0000 Uani . . . . . .
C17 C 0.4161(9) -0.1829(7) 0.3508(3) 0.0779 1.0000 Uani . . . . . .
C18 C 0.3737(10) -0.1386(8) 0.3667(3) 0.0875 1.0000 Uani . . . . . .
C19 C 0.3687(9) -0.0696(7) 0.3597(3) 0.0745 1.0000 Uani . . . . . .
C20 C 0.4072(7) -0.0451(7) 0.3358(2) 0.0614 1.0000 Uani . . . . . .
C21 C 0.3920(7) -0.1015(7) 0.1236(2) 0.0638 1.0000 Uani . . . . . .
C22 C 0.3528(8) -0.1612(7) 0.1267(3) 0.0741 1.0000 Uani . . . . . .
C23 C 0.3449(8) -0.1887(7) 0.1546(3) 0.0710 1.0000 Uani . . . . . .
C24 C 0.3727(7) -0.1500(6) 0.1790(2) 0.0592 1.0000 Uani . . . . . .
C25 C 0.4123(6) -0.0869(6) 0.17557(19) 0.0477 1.0000 Uani . . . . . .
C26 C 0.3592(8) 0.0876(7) 0.1089(2) 0.0705 1.0000 Uani . . . . . .
C27 C 0.2888(8) 0.1216(7) 0.1026(3) 0.0730 1.0000 Uani . . . . . .
C28 C 0.2566(8) 0.1585(7) 0.1257(3) 0.0747 1.0000 Uani . . . . . .
C29 C 0.2967(7) 0.1560(7) 0.1536(3) 0.0676 1.0000 Uani . . . . . .
C30 C 0.3698(7) 0.1183(6) 0.1587(2) 0.0547 1.0000 Uani . . . . . .
C31 C 0.8257(7) -0.0246(7) 0.1935(3) 0.0681 1.0000 Uani . . . . . .
C32 C 0.8804(7) -0.0625(7) 0.2105(3) 0.0681 1.0000 Uani . . . . . .
C33 C 0.8658(8) -0.0848(8) 0.2380(3) 0.0749 1.0000 Uani . . . . . .
C34 C 0.7900(7) -0.0670(7) 0.2472(3) 0.0673 1.0000 Uani . . . . . .
C35 C 0.7334(6) -0.0270(6) 0.2289(2) 0.0519 1.0000 Uani . . . . . .
C36 C 0.7862(8) 0.1695(7) 0.1742(3) 0.0702 1.0000 Uani . . . . . .
C37 C 0.8213(9) 0.2316(8) 0.1832(3) 0.0842 1.0000 Uani . . . . . .
C38 C 0.7932(8) 0.2652(7) 0.2067(3) 0.0751 1.0000 Uani . . . . . .
C39 C 0.7316(7) 0.2374(6) 0.2214(3) 0.0596 1.0000 Uani . . . . . .
C40 C 0.6980(6) 0.1727(6) 0.2117(2) 0.0524 1.0000 Uani . . . . . .
C41 C 0.5729(7) 0.2218(7) 0.3667(2) 0.0641 1.0000 Uani . . . . . .
C42 C 0.6164(8) 0.2800(6) 0.3676(2) 0.0643 1.0000 Uani . . . . . .
C43 C 0.6464(8) 0.3009(6) 0.3409(2) 0.0643 1.0000 Uani . . . . . .
C44 C 0.6291(7) 0.2613(6) 0.3157(2) 0.0585 1.0000 Uani . . . . . .
C45 C 0.5805(6) 0.2013(6) 0.3168(2) 0.0487 1.0000 Uani . . . . . .
C46 C 0.6054(7) 0.0155(7) 0.3819(2) 0.0635 1.0000 Uani . . . . . .
C47 C 0.6688(8) -0.0265(7) 0.3888(2) 0.0724 1.0000 Uani . . . . . .
C48 C 0.7072(9) -0.0585(8) 0.3671(2) 0.0803 1.0000 Uani . . . . . .
C49 C 0.6783(7) -0.0460(7) 0.3373(2) 0.0660 1.0000 Uani . . . . . .
C50 C 0.6101(7) -0.0012(6) 0.3315(2) 0.0504 1.0000 Uani . . . . . .
C51 C 0.1650(7) 0.1576(7) 0.2902(3) 0.0649 1.0000 Uani . . . . . .
C52 C 0.1114(7) 0.1973(7) 0.2721(3) 0.0642 1.0000 Uani . . . . . .
C53 C 0.1342(8) 0.2150(7) 0.2447(3) 0.0701 1.0000 Uani . . . . . .
C54 C 0.2103(8) 0.1943(8) 0.2370(3) 0.0764 1.0000 Uani . . . . . .
C55 C 0.2629(7) 0.1541(6) 0.2571(2) 0.0574 1.0000 Uani . . . . . .
C56 C 0.1855(7) -0.0332(7) 0.3024(2) 0.0686 1.0000 Uani . . . . . .
C57 C 0.1536(8) -0.0984(8) 0.2951(3) 0.0790 1.0000 Uani . . . . . .
C58 C 0.1958(8) -0.1418(7) 0.2776(2) 0.0672 1.0000 Uani . . . . . .
C59 C 0.2660(7) -0.1169(7) 0.2670(2) 0.0612 1.0000 Uani . . . . . .
C60 C 0.2944(6) -0.0504(6) 0.2748(2) 0.0547 1.0000 Uani . . . . . .
C61 C 0.7074(7) -0.0004(7) 0.5593(2) 0.0646 1.0000 Uani . . . . . .
C62 C 0.6376(8) 0.0292(8) 0.5665(2) 0.0692 1.0000 Uani . . . . . .
C63 C 0.6186(8) 0.0963(9) 0.5562(2) 0.0766 1.0000 Uani . . . . . .
C64 C 0.6706(7) 0.1306(8) 0.5385(3) 0.0717 1.0000 Uani . . . . . .
C65 C 0.7408(8) 0.0948(7) 0.5315(2) 0.0624 1.0000 Uani . . . . . .
C66 C 1.0059(9) 0.2581(7) 0.4351(3) 0.0706 1.0000 Uani . . . . . .
C67 C 0.9761(10) 0.3212(8) 0.4278(3) 0.0888 1.0000 Uani . . . . . .
C68 C 0.9069(10) 0.3460(8) 0.4403(3) 0.0917 1.0000 Uani . . . . . .
C69 C 0.8715(8) 0.3025(7) 0.4593(3) 0.0734 1.0000 Uani . . . . . .
C70 C 0.9025(8) 0.2365(6) 0.4654(2) 0.0600 1.0000 Uani . . . . . .
C71 C 0.8538(8) 0.2017(7) 0.5909(2) 0.0694 1.0000 Uani . . . . . .
C72 C 0.8459(9) 0.1745(8) 0.6185(2) 0.0761 1.0000 Uani . . . . . .
C73 C 0.8691(9) 0.1076(8) 0.6240(3) 0.0801 1.0000 Uani . . . . . .
C74 C 0.9031(7) 0.0705(7) 0.6029(2) 0.0645 1.0000 Uani . . . . . .
C75 C 0.9100(7) 0.1003(6) 0.5754(2) 0.0555 1.0000 Uani . . . . . .
C76 C 0.9871(10) 0.3168(7) 0.5410(2) 0.0725 1.0000 Uani . . . . . .
C77 C 1.0589(9) 0.3520(8) 0.5424(3) 0.0753 1.0000 Uani . . . . . .
C78 C 1.1254(10) 0.3208(8) 0.5341(3) 0.0854 1.0000 Uani . . . . . .
C79 C 1.1215(8) 0.2547(7) 0.5241(3) 0.0741 1.0000 Uani . . . . . .
C80 C 1.0465(7) 0.2182(6) 0.5220(2) 0.0548 1.0000 Uani . . . . . .
C81 C 0.7490(7) 0.1501(6) 0.4056(2) 0.0603 1.0000 Uani . . . . . .
C82 C 0.7605(7) 0.1408(6) 0.3762(2) 0.0591 1.0000 Uani . . . . . .
C83 C 0.8269(7) 0.1041(6) 0.3697(2) 0.0586 1.0000 Uani . . . . . .
C84 C 0.8816(7) 0.0768(6) 0.3925(2) 0.0554 1.0000 Uani . . . . . .
C85 C 0.8662(7) 0.0887(6) 0.4221(2) 0.0556 1.0000 Uani . . . . . .
C86 C 0.6240(8) 0.0503(9) 0.4617(3) 0.0813 1.0000 Uani . . . . . .
C87 C 0.5734(9) -0.0039(11) 0.4632(3) 0.1030 1.0000 Uani . . . . . .
C88 C 0.6029(9) -0.0687(10) 0.4724(4) 0.1045 1.0000 Uani . . . . . .
C89 C 0.6875(9) -0.0742(8) 0.4784(3) 0.0862 1.0000 Uani . . . . . .
C90 C 0.7358(7) -0.0171(7) 0.4769(2) 0.0593 1.0000 Uani . . . . . .
O1 O 0.5088(4) -0.0042(4) 0.24967(12) 0.0444 1.0000 Uani . . . . . .
O2 O 0.4871(4) 0.1266(4) 0.23926(12) 0.0438 1.0000 Uani . . . . . .
O3 O 0.4380(4) -0.0473(4) 0.19818(13) 0.0515 1.0000 Uani . . . . . .
O4 O 0.4110(4) 0.1131(4) 0.18536(14) 0.0531 1.0000 Uani . . . . . .
O5 O 0.3368(4) 0.1356(4) 0.25166(15) 0.0576 1.0000 Uani . . . . . .
O6 O 0.3617(4) -0.0254(4) 0.26505(13) 0.0495 1.0000 Uani . . . . . .
O7 O 0.6600(4) -0.0117(4) 0.23643(14) 0.0503 1.0000 Uani . . . . . .
O8 O 0.6367(4) 0.1436(4) 0.22358(14) 0.0503 1.0000 Uani . . . . . .
O9 O 0.5581(4) 0.1649(4) 0.29295(14) 0.0518 1.0000 Uani . . . . . .
O10 O 0.5788(4) 0.0108(4) 0.30400(13) 0.0528 1.0000 Uani . . . . . .
O11 O 0.5908(4) -0.0266(4) 0.16894(14) 0.0519 1.0000 Uani . . . . . .
O12 O 0.5705(4) 0.0966(4) 0.15920(14) 0.0516 1.0000 Uani . . . . . .
O13 O 0.3938(4) 0.1470(4) 0.31919(14) 0.0510 1.0000 Uani . . . . . .
O14 O 0.4068(4) 0.0218(4) 0.32752(14) 0.0522 1.0000 Uani . . . . . .
O15 O 0.7166(5) 0.0320(5) 0.13163(17) 0.0779 1.0000 Uani . . . . . .
O16 O 0.2571(5) 0.0851(5) 0.35244(17) 0.0830 1.0000 Uani . . . . . .
O17 O 0.9583(4) -0.0363(4) 0.51741(13) 0.0499 1.0000 Uani . . . . . .
O18 O 1.0375(5) 0.1535(4) 0.51235(14) 0.0594 1.0000 Uani . . . . . .
O19 O 0.9369(5) 0.0642(4) 0.55366(13) 0.0580 1.0000 Uani . . . . . .
O20 O 0.9160(5) 0.0645(4) 0.44425(13) 0.0575 1.0000 Uani . . . . . .
O21 O 0.8168(5) -0.0202(4) 0.48537(14) 0.0607 1.0000 Uani . . . . . .
O22 O 0.8707(5) 0.1909(4) 0.48285(14) 0.0606 1.0000 Uani . . . . . .
O23 O 0.7931(4) 0.1237(4) 0.51480(15) 0.0588 1.0000 Uani . . . . . .
O24 O 0.6806(5) 0.2211(4) 0.46814(14) 0.0585 1.0000 Uani . . . . . .
N1 N 0.5947(5) -0.1281(5) 0.19515(18) 0.0518 1.0000 Uani . . . . . .
N2 N 0.5431(5) 0.2100(5) 0.16843(18) 0.0538 1.0000 Uani . . . . . .
N3 N 0.4062(5) 0.2481(6) 0.2940(2) 0.0611 1.0000 Uani . . . . . .
N4 N 0.4486(6) -0.0903(5) 0.31939(18) 0.0588 1.0000 Uani . . . . . .
N5 N 0.4235(5) -0.0635(5) 0.14858(16) 0.0520 1.0000 Uani . . . . . .
N6 N 0.3993(6) 0.0836(5) 0.13645(18) 0.0571 1.0000 Uani . . . . . .
N7 N 0.7510(5) -0.0073(5) 0.20227(19) 0.0554 1.0000 Uani . . . . . .
N8 N 0.7256(6) 0.1384(5) 0.18821(18) 0.0588 1.0000 Uani . . . . . .
N9 N 0.5555(5) 0.1808(5) 0.34223(16) 0.0505 1.0000 Uani . . . . . .
N10 N 0.5770(6) 0.0300(5) 0.35286(17) 0.0574 1.0000 Uani . . . . . .
N11 N 0.2383(5) 0.1374(5) 0.28342(18) 0.0581 1.0000 Uani . . . . . .
N12 N 0.2558(5) -0.0120(5) 0.29334(18) 0.0575 1.0000 Uani . . . . . .
N13 N 0.7590(6) 0.0302(6) 0.54192(17) 0.0606 1.0000 Uani . . . . . .
N14 N 0.9703(6) 0.2149(5) 0.45362(19) 0.0631 1.0000 Uani . . . . . .
N15 N 0.8837(6) 0.1652(5) 0.56929(19) 0.0592 1.0000 Uani . . . . . .
N16 N 0.9793(6) 0.2497(6) 0.53076(16) 0.0626 1.0000 Uani . . . . . .
N17 N 0.8006(5) 0.1242(5) 0.42799(17) 0.0589 1.0000 Uani . . . . . .
N18 N 0.7063(5) 0.0465(6) 0.46829(17) 0.0634 1.0000 Uani . . . . . .
H1 H 0.6030 -0.2170 0.2151 0.0769 1.0000 Uiso R . . . . .
H2 H 0.6450 -0.2818 0.1772 0.0910 1.0000 Uiso R . . . . .
H3 H 0.6544 -0.2275 0.1321 0.0950 1.0000 Uiso R . . . . .
H4 H 0.6367 -0.1079 0.1284 0.0821 1.0000 Uiso R . . . . .
H6 H 0.5239 0.3088 0.1723 0.0849 1.0000 Uiso R . . . . .
H7 H 0.5623 0.3454 0.1277 0.0880 1.0000 Uiso R . . . . .
H8 H 0.5982 0.2634 0.0951 0.1010 1.0000 Uiso R . . . . .
H9 H 0.6028 0.1449 0.1090 0.0930 1.0000 Uiso R . . . . .
H11 H 0.4146 0.3403 0.2766 0.0850 1.0000 Uiso R . . . . .
H13 H 0.3358 0.3483 0.3562 0.0971 1.0000 Uiso R . . . . .
H12 H 0.3675 0.4060 0.3135 0.1060 1.0000 Uiso R . . . . .
H14 H 0.3474 0.2301 0.3595 0.0949 1.0000 Uiso R . . . . .
H16 H 0.4798 -0.1877 0.3163 0.0920 1.0000 Uiso R . . . . .
H17 H 0.4205 -0.2294 0.3565 0.1079 1.0000 Uiso R . . . . .
H18 H 0.3424 -0.1542 0.3811 0.1130 1.0000 Uiso R . . . . .
H19 H 0.3419 -0.0374 0.3704 0.0929 1.0000 Uiso R . . . . .
H21 H 0.4000 -0.0851 0.1049 0.0768 1.0000 Uiso R . . . . .
H22 H 0.3359 -0.1872 0.1098 0.0860 1.0000 Uiso R . . . . .
H23 H 0.3222 -0.2324 0.1567 0.0820 1.0000 Uiso R . . . . .
H24 H 0.3615 -0.1649 0.1976 0.0699 1.0000 Uiso R . . . . .
H26 H 0.3819 0.0639 0.0940 0.0860 1.0000 Uiso R . . . . .
H27 H 0.2642 0.1249 0.0832 0.0941 1.0000 Uiso R . . . . .
H28 H 0.2081 0.1832 0.1215 0.0920 1.0000 Uiso R . . . . .
H29 H 0.2750 0.1799 0.1686 0.0829 1.0000 Uiso R . . . . .
H31 H 0.8390 -0.0105 0.1751 0.1049 1.0000 Uiso R . . . . .
H32 H 0.9310 -0.0726 0.2047 0.1219 1.0000 Uiso R . . . . .
H33 H 0.9024 -0.1109 0.2505 0.1219 1.0000 Uiso R . . . . .
H34 H 0.7761 -0.0810 0.2656 0.1019 1.0000 Uiso R . . . . .
H36 H 0.8054 0.1452 0.1587 0.1180 1.0000 Uiso R . . . . .
H37 H 0.8644 0.2496 0.1741 0.1460 1.0000 Uiso R . . . . .
H38 H 0.8148 0.3083 0.2127 0.1060 1.0000 Uiso R . . . . .
H39 H 0.7109 0.2611 0.2367 0.0829 1.0000 Uiso R . . . . .
H41 H 0.5528 0.2088 0.3843 0.0790 1.0000 Uiso R . . . . .
H42 H 0.6266 0.3076 0.3845 0.0949 1.0000 Uiso R . . . . .
H43 H 0.6777 0.3408 0.3403 0.0859 1.0000 Uiso R . . . . .
H44 H 0.6483 0.2743 0.2980 0.0790 1.0000 Uiso R . . . . .
H46 H 0.5818 0.0388 0.3967 0.0949 1.0000 Uiso R . . . . .
H47 H 0.6861 -0.0353 0.4086 0.1080 1.0000 Uiso R . . . . .
H48 H 0.7489 -0.0903 0.3720 0.1069 1.0000 Uiso R . . . . .
H49 H 0.7009 -0.0701 0.3226 0.0900 1.0000 Uiso R . . . . .
H51 H 0.1479 0.1472 0.3085 0.0920 1.0000 Uiso R . . . . .
H52 H 0.0597 0.2093 0.2764 0.0969 1.0000 Uiso R . . . . .
H53 H 0.1008 0.2416 0.2312 0.1040 1.0000 Uiso R . . . . .
H54 H 0.2272 0.2053 0.2187 0.0820 1.0000 Uiso R . . . . .
H56 H 0.1584 -0.0053 0.3147 0.0950 1.0000 Uiso R . . . . .
H57 H 0.1054 -0.1136 0.3015 0.0940 1.0000 Uiso R . . . . .
H58 H 0.1772 -0.1865 0.2728 0.0910 1.0000 Uiso R . . . . .
H59 H 0.2931 -0.1443 0.2544 0.0799 1.0000 Uiso R . . . . .
H61 H 0.7214 -0.0447 0.5664 0.0749 1.0000 Uiso R . . . . .
H62 H 0.6026 0.0042 0.5771 0.0900 1.0000 Uiso R . . . . .
H63 H 0.5722 0.1175 0.5617 0.0829 1.0000 Uiso R . . . . .
H64 H 0.6586 0.1759 0.5322 0.0780 1.0000 Uiso R . . . . .
H66 H 1.0514 0.2438 0.4264 0.0949 1.0000 Uiso R . . . . .
H67 H 0.9996 0.3513 0.4152 0.1010 1.0000 Uiso R . . . . .
H68 H 0.8833 0.3893 0.4358 0.1110 1.0000 Uiso R . . . . .
H69 H 0.8256 0.3165 0.4680 0.0899 1.0000 Uiso R . . . . .
H71 H 0.8340 0.2464 0.5870 0.0900 1.0000 Uiso R . . . . .
H72 H 0.8265 0.2013 0.6332 0.0899 1.0000 Uiso R . . . . .
H73 H 0.8680 0.0883 0.6428 0.1000 1.0000 Uiso R . . . . .
H74 H 0.9235 0.0258 0.6065 0.0829 1.0000 Uiso R . . . . .
H76 H 0.9402 0.3364 0.5469 0.0929 1.0000 Uiso R . . . . .
H77 H 1.0604 0.3974 0.5494 0.1020 1.0000 Uiso R . . . . .
H78 H 1.1734 0.3462 0.5350 0.0961 1.0000 Uiso R . . . . .
H79 H 1.1680 0.2345 0.5180 0.0830 1.0000 Uiso R . . . . .
H81 H 0.7032 0.1744 0.4102 0.0830 1.0000 Uiso R . . . . .
H82 H 0.7239 0.1597 0.3611 0.0889 1.0000 Uiso R . . . . .
H83 H 0.8366 0.0977 0.3501 0.0938 1.0000 Uiso R . . . . .
H84 H 0.9300 0.0556 0.3885 0.0840 1.0000 Uiso R . . . . .
H86 H 0.6013 0.0930 0.4558 0.0880 1.0000 Uiso R . . . . .
H87 H 0.5171 0.0019 0.4597 0.1070 1.0000 Uiso R . . . . .
H88 H 0.5701 -0.1076 0.4738 0.1110 1.0000 Uiso R . . . . .
H89 H 0.7106 -0.1167 0.4842 0.0949 1.0000 Uiso R . . . . .
H151 H 0.6826 0.0064 0.1225 0.1320 1.0000 Uiso R . . . . .
H152 H 0.7593 0.0180 0.1258 0.1319 1.0000 Uiso R . . . . .
H161 H 0.2945 0.1003 0.3643 0.1300 1.0000 Uiso R . . . . .
H162 H 0.2150 0.0914 0.3605 0.1299 1.0000 Uiso R . . . . .
H241 H 0.6321 0.2313 0.4649 0.1260 1.0000 Uiso R . . . . .
H242 H 0.7006 0.2512 0.4796 0.1260 1.0000 Uiso R . . . . .

loop_
_atom_site_aniso_label
_atom_site_aniso_U_11
_atom_site_aniso_U_22
_atom_site_aniso_U_33
_atom_site_aniso_U_23
_atom_site_aniso_U_13
_atom_site_aniso_U_12
Cu1 0.0483(7) 0.0652(9) 0.0354(6) -0.0017(6) -0.0038(5) 0.0002(6)
Cu2 0.0520(7) 0.0672(9) 0.0316(5) 0.0044(6) -0.0044(5) -0.0052(6)
Cu3 0.0535(7) 0.0686(9) 0.0337(6) 0.0049(6) -0.0048(5) -0.0039(7)
Cu4 0.0542(8) 0.0700(9) 0.0397(6) -0.0019(6) -0.0060(6) 0.0011(7)
Cu5 0.0610(8) 0.0625(9) 0.0313(6) -0.0009(5) -0.0037(5) -0.0035(7)
Cu6 0.0527(7) 0.0644(9) 0.0399(6) -0.0015(6) 0.0024(5) -0.0046(7)
Cu7 0.0497(7) 0.0728(9) 0.0388(6) -0.0035(6) 0.0017(5) -0.0038(7)
Cu8 0.0567(8) 0.0655(9) 0.0332(6) -0.0007(6) -0.0042(5) -0.0029(7)
Cu9 0.0562(8) 0.0742(9) 0.0317(6) 0.0005(6) -0.0053(5) 0.0032(7)
Cu10 0.0656(8) 0.0646(9) 0.0304(6) 0.0031(6) -0.0067(5) 0.0034(7)
Cu11 0.0592(8) 0.0835(10) 0.0306(6) 0.0049(6) -0.0065(5) 0.0077(7)
Cu12 0.0727(9) 0.0708(9) 0.0317(6) 0.0013(6) -0.0024(6) 0.0079(7)
Gd1 0.0389(2) 0.0557(3) 0.02618(19) 0.0007(2) -0.00501(17) -0.0015(2)
Gd2 0.0394(2) 0.0558(3) 0.0275(2) 0.0019(2) -0.00731(17) -0.0014(2)
Gd3 0.0519(3) 0.0603(3) 0.02306(19) -0.0005(2) -0.00912(18) 0.0027(3)
Cl1 0.0626(16) 0.0632(17) 0.0483(14) 0.0034(12) 0.0044(12) -0.0004(14)
Cl2 0.0603(16) 0.0651(18) 0.0512(14) 0.0012(13) 0.0002(12) 0.0033(14)
Cl3 0.0495(15) 0.092(2) 0.0487(14) 0.0005(14) -0.0141(12) -0.0036(15)
Cl4 0.068(2) 0.096(3) 0.082(2) 0.0054(19) -0.0153(17) -0.0089(19)
Cl5 0.093(2) 0.073(2) 0.0413(13) -0.0045(13) 0.0064(14) -0.0063(17)
Cl6 0.097(2) 0.100(3) 0.0422(14) -0.0010(15) 0.0046(15) -0.007(2)
Cl7 0.092(3) 0.093(3) 0.089(2) 0.031(2) 0.033(2) 0.018(2)
Cl8 0.0761(19) 0.083(2) 0.0426(13) -0.0151(13) -0.0223(13) 0.0124(16)
Cl9 0.131(4) 0.126(4) 0.067(2) -0.001(2) 0.000(2) 0.027(3)
C1 0.056(7) 0.059(7) 0.055(6) -0.003(5) 0.002(5) 0.007(6)
C2 0.085(9) 0.054(7) 0.068(8) -0.001(6) 0.009(7) 0.003(7)
C3 0.080(8) 0.062(8) 0.057(7) -0.011(6) 0.014(6) 0.010(7)
C4 0.071(8) 0.084(9) 0.043(6) 0.002(6) 0.009(5) 0.009(7)
C5 0.045(6) 0.076(8) 0.035(5) 0.003(5) -0.001(4) -0.001(5)
C6 0.071(8) 0.068(8) 0.053(6) 0.003(6) -0.005(6) 0.008(6)
C7 0.093(9) 0.051(7) 0.054(6) 0.011(5) 0.010(6) 0.005(6)
C8 0.084(9) 0.093(11) 0.051(7) 0.015(7) -0.007(6) -0.017(8)
C9 0.087(9) 0.073(8) 0.036(5) 0.003(5) 0.007(5) -0.004(7)
C10 0.048(6) 0.072(8) 0.040(5) -0.002(5) -0.008(4) -0.005(5)
C11 0.075(8) 0.068(8) 0.052(6) 0.003(6) -0.013(6) 0.011(7)
C12 0.088(9) 0.081(9) 0.053(7) -0.007(6) 0.002(6) 0.008(8)
C13 0.104(11) 0.096(12) 0.053(7) -0.014(7) 0.013(7) 0.016(9)
C14 0.069(8) 0.088(10) 0.046(6) -0.005(6) 0.002(5) 0.006(7)
C15 0.043(6) 0.073(8) 0.048(6) -0.006(5) -0.006(5) 0.008(5)
C16 0.079(8) 0.061(7) 0.041(5) 0.000(5) 0.002(5) -0.003(6)
C17 0.112(11) 0.067(9) 0.054(7) 0.001(6) 0.004(7) -0.010(8)
C18 0.121(13) 0.088(11) 0.055(7) 0.002(7) 0.016(8) -0.017(9)
C19 0.099(10) 0.075(9) 0.052(7) 0.006(6) 0.019(6) -0.005(8)
C20 0.056(7) 0.085(9) 0.042(5) 0.005(6) -0.005(5) -0.005(6)
C21 0.073(8) 0.081(9) 0.035(5) 0.000(5) -0.007(5) -0.003(7)
C22 0.077(9) 0.081(9) 0.064(8) -0.019(7) 0.006(6) -0.022(7)
C23 0.086(9) 0.073(9) 0.053(7) -0.012(6) 0.007(6) -0.019(7)
C24 0.056(7) 0.071(8) 0.049(6) 0.002(5) -0.001(5) -0.014(6)
C25 0.046(5) 0.063(7) 0.033(4) -0.001(4) -0.002(4) 0.008(5)
C26 0.076(8) 0.093(10) 0.039(5) -0.006(6) -0.011(5) 0.000(7)
C27 0.082(9) 0.082(9) 0.049(6) -0.002(6) -0.024(6) -0.002(7)
C28 0.079(9) 0.087(10) 0.053(7) 0.012(7) -0.021(6) 0.001(7)
C29 0.058(7) 0.090(9) 0.052(6) 0.003(6) -0.009(5) 0.016(7)
C30 0.066(7) 0.060(7) 0.037(5) 0.004(5) -0.001(5) -0.011(6)
C31 0.051(7) 0.091(10) 0.061(7) -0.018(7) -0.001(5) 0.000(6)
C32 0.052(7) 0.079(9) 0.074(8) -0.013(7) 0.007(6) 0.013(6)
C33 0.064(8) 0.094(10) 0.063(7) -0.006(7) -0.014(6) 0.021(7)
C34 0.058(7) 0.070(8) 0.071(8) 0.003(6) -0.009(6) -0.003(6)
C35 0.044(6) 0.060(7) 0.050(6) -0.007(5) -0.004(5) -0.001(5)
C36 0.076(8) 0.084(9) 0.054(7) -0.012(6) 0.019(6) -0.018(7)
C37 0.075(9) 0.093(11) 0.088(10) 0.005(8) 0.025(8) -0.020(8)
C38 0.062(8) 0.079(9) 0.083(9) -0.010(7) 0.000(7) -0.021(7)
C39 0.056(7) 0.059(7) 0.062(7) -0.005(6) -0.004(5) -0.008(6)
C40 0.048(6) 0.065(7) 0.044(5) 0.006(5) 0.004(5) 0.000(5)
C41 0.064(7) 0.100(10) 0.026(4) -0.006(5) -0.006(5) -0.004(7)
C42 0.075(8) 0.063(8) 0.051(6) -0.004(5) -0.016(6) -0.011(6)
C43 0.070(8) 0.064(8) 0.055(6) 0.003(6) -0.015(6) -0.007(6)
C44 0.068(7) 0.060(7) 0.046(6) 0.007(5) -0.005(5) 0.003(6)
C45 0.032(5) 0.078(8) 0.034(5) -0.001(5) -0.006(4) 0.005(5)
C46 0.067(7) 0.088(9) 0.031(5) 0.007(5) -0.020(5) 0.002(7)
C47 0.082(9) 0.098(10) 0.032(5) 0.006(6) -0.020(5) -0.005(8)
C48 0.089(9) 0.100(11) 0.046(6) 0.001(7) -0.020(6) 0.023(8)
C49 0.069(7) 0.084(9) 0.041(5) 0.008(6) -0.017(5) 0.004(7)
C50 0.060(6) 0.054(6) 0.035(5) 0.002(4) -0.008(4) -0.007(5)
C51 0.055(7) 0.076(9) 0.065(7) -0.014(6) 0.011(6) 0.000(6)
C52 0.043(6) 0.086(9) 0.062(7) -0.011(6) -0.002(5) 0.009(6)
C53 0.062(7) 0.080(9) 0.065(7) -0.002(7) -0.011(6) 0.020(7)
C54 0.062(8) 0.106(11) 0.059(7) 0.007(7) -0.009(6) 0.020(8)
C55 0.053(7) 0.066(8) 0.050(6) -0.011(5) -0.010(5) 0.002(6)
C56 0.056(7) 0.094(10) 0.057(6) -0.026(7) 0.007(5) -0.014(7)
C57 0.065(8) 0.115(12) 0.058(7) -0.019(7) 0.013(6) -0.038(8)
C58 0.076(8) 0.083(9) 0.041(6) -0.009(6) -0.001(5) -0.019(7)
C59 0.060(7) 0.088(9) 0.036(5) -0.007(5) 0.008(5) -0.015(6)
C60 0.047(6) 0.072(8) 0.044(5) 0.000(5) -0.006(5) -0.006(6)
C61 0.056(7) 0.103(10) 0.033(5) 0.005(6) -0.007(5) -0.003(7)
C62 0.061(7) 0.106(11) 0.040(5) 0.008(6) -0.002(5) -0.002(7)
C63 0.054(7) 0.133(13) 0.042(6) 0.001(7) 0.001(5) 0.001(8)
C64 0.056(7) 0.097(10) 0.060(7) 0.007(7) -0.005(6) 0.014(7)
C65 0.070(8) 0.087(9) 0.026(5) 0.000(5) -0.016(5) 0.000(7)
C66 0.091(9) 0.067(8) 0.056(7) 0.024(6) 0.022(6) 0.005(7)
C67 0.119(13) 0.082(11) 0.067(8) 0.018(8) 0.014(8) 0.010(9)
C68 0.112(12) 0.088(11) 0.078(9) 0.029(8) 0.020(9) 0.018(9)
C69 0.078(9) 0.084(10) 0.059(7) 0.018(7) 0.009(6) 0.015(7)
C70 0.078(8) 0.070(8) 0.031(5) 0.006(5) 0.004(5) 0.012(7)
C71 0.081(8) 0.092(10) 0.035(5) -0.001(6) 0.002(5) 0.016(7)
C72 0.099(10) 0.094(11) 0.036(5) 0.001(6) 0.015(6) 0.021(8)
C73 0.100(11) 0.095(11) 0.047(6) 0.015(7) 0.017(7) 0.001(9)
C74 0.076(8) 0.077(9) 0.041(5) -0.005(6) 0.008(5) -0.006(7)
C75 0.063(7) 0.069(8) 0.032(5) -0.002(5) -0.005(5) 0.003(6)
C76 0.100(11) 0.071(9) 0.045(6) -0.008(6) 0.000(6) 0.017(8)
C77 0.080(9) 0.084(10) 0.060(7) -0.003(7) -0.008(7) 0.002(8)
C78 0.093(11) 0.095(12) 0.066(8) -0.006(8) -0.005(8) -0.021(9)
C79 0.073(9) 0.079(9) 0.070(8) -0.010(7) 0.004(7) -0.003(7)
C80 0.063(7) 0.056(7) 0.044(5) -0.004(5) -0.002(5) -0.001(6)
C81 0.062(7) 0.078(8) 0.038(5) 0.005(5) -0.010(5) 0.003(6)
C82 0.064(7) 0.077(8) 0.034(5) 0.010(5) -0.008(5) -0.007(6)
C83 0.074(8) 0.077(8) 0.022(4) 0.011(5) -0.007(5) -0.005(6)
C84 0.057(6) 0.073(8) 0.035(5) 0.000(5) -0.001(4) -0.004(6)
C85 0.061(7) 0.071(8) 0.032(5) 0.014(5) -0.011(4) -0.002(6)
C86 0.067(8) 0.112(12) 0.061(7) 0.008(8) -0.017(6) 0.016(8)
C87 0.057(8) 0.157(17) 0.089(10) 0.008(11) -0.023(7) -0.038(10)
C88 0.067(9) 0.129(15) 0.112(12) 0.038(11) -0.018(9) -0.016(10)
C89 0.073(9) 0.091(11) 0.089(10) 0.005(8) -0.020(7) -0.006(8)
C90 0.059(7) 0.093(9) 0.025(4) -0.004(5) -0.004(4) 0.007(7)
O1 0.035(3) 0.067(5) 0.031(3) 0.000(3) -0.003(3) 0.002(3)
O2 0.042(4) 0.063(4) 0.025(3) -0.003(3) -0.005(3) -0.004(3)
O3 0.048(4) 0.075(5) 0.030(3) -0.003(3) -0.002(3) 0.000(4)
O4 0.044(4) 0.076(5) 0.038(3) 0.008(3) -0.006(3) -0.002(4)
O5 0.047(4) 0.074(5) 0.051(4) -0.007(4) 0.001(3) 0.011(4)
O6 0.041(4) 0.072(5) 0.034(3) 0.007(3) -0.002(3) -0.005(3)
O7 0.042(4) 0.068(5) 0.040(3) -0.001(3) -0.002(3) 0.002(3)
O8 0.044(4) 0.066(5) 0.041(3) -0.001(3) 0.002(3) -0.001(3)
O9 0.047(4) 0.070(5) 0.036(3) -0.004(3) -0.006(3) 0.000(4)
O10 0.052(4) 0.071(5) 0.032(3) 0.003(3) -0.010(3) -0.007(4)
O11 0.057(4) 0.059(5) 0.039(3) 0.000(3) 0.002(3) -0.004(4)
O12 0.055(4) 0.056(5) 0.043(4) 0.001(3) 0.000(3) -0.003(4)
O13 0.044(4) 0.067(5) 0.041(4) -0.005(3) 0.000(3) 0.001(4)
O14 0.050(4) 0.066(5) 0.040(3) 0.002(3) 0.002(3) -0.006(4)
O15 0.076(6) 0.102(7) 0.057(5) -0.016(5) 0.012(4) -0.012(5)
O16 0.065(5) 0.128(8) 0.056(5) -0.012(5) 0.005(4) -0.016(5)
O17 0.052(4) 0.066(5) 0.031(3) -0.002(3) -0.003(3) 0.002(4)
O18 0.071(5) 0.070(5) 0.034(3) -0.006(3) -0.009(3) 0.005(4)
O19 0.065(5) 0.077(5) 0.031(3) -0.005(3) -0.003(3) 0.006(4)
O20 0.067(5) 0.075(5) 0.027(3) 0.006(3) -0.013(3) 0.001(4)
O21 0.060(5) 0.083(6) 0.038(4) 0.008(4) -0.002(3) 0.008(4)
O22 0.070(5) 0.082(6) 0.029(3) 0.003(3) -0.002(3) 0.005(4)
O23 0.051(4) 0.084(6) 0.040(4) 0.011(4) -0.001(3) 0.009(4)
O24 0.065(5) 0.075(5) 0.033(3) 0.005(3) -0.008(3) -0.004(4)
N1 0.047(5) 0.061(6) 0.045(5) 0.003(4) -0.005(4) -0.001(4)
N2 0.054(5) 0.058(6) 0.047(5) 0.007(4) -0.010(4) -0.005(4)
N3 0.048(5) 0.081(7) 0.052(5) 0.009(5) -0.008(4) -0.001(5)
N4 0.068(6) 0.064(6) 0.041(4) 0.005(4) -0.011(4) -0.002(5)
N5 0.050(5) 0.071(6) 0.033(4) -0.006(4) -0.010(3) -0.001(4)
N6 0.068(6) 0.065(6) 0.036(4) 0.004(4) -0.006(4) -0.001(5)
N7 0.049(5) 0.068(6) 0.047(5) -0.010(4) -0.004(4) -0.002(5)
N8 0.062(6) 0.071(7) 0.043(5) 0.000(4) 0.006(4) -0.012(5)
N9 0.053(5) 0.067(6) 0.029(4) 0.001(4) -0.009(3) 0.000(4)
N10 0.069(6) 0.073(7) 0.029(4) 0.003(4) -0.004(4) -0.001(5)
N11 0.050(5) 0.082(7) 0.042(5) 0.002(5) 0.004(4) 0.004(5)
N12 0.050(5) 0.079(7) 0.045(5) -0.004(5) 0.012(4) -0.009(5)
N13 0.060(6) 0.088(8) 0.032(4) 0.003(4) -0.005(4) 0.003(5)
N14 0.069(6) 0.072(7) 0.044(5) 0.004(5) -0.016(5) 0.001(5)
N15 0.069(6) 0.063(6) 0.045(5) -0.004(4) 0.002(4) 0.009(5)
N16 0.071(6) 0.095(8) 0.020(4) -0.004(4) -0.004(4) 0.007(6)
N17 0.052(5) 0.090(7) 0.032(4) 0.012(4) -0.010(4) 0.006(5)
N18 0.055(5) 0.098(8) 0.034(4) 0.010(5) -0.014(4) 0.003(5)

loop_
_atom_type_symbol
_atom_type_scat_dispersion_real
_atom_type_scat_dispersion_imag
_atom_type_scat_Cromer_Mann_a1
_atom_type_scat_Cromer_Mann_b1
_atom_type_scat_Cromer_Mann_a2
_atom_type_scat_Cromer_Mann_b2
_atom_type_scat_Cromer_Mann_a3
_atom_type_scat_Cromer_Mann_b3
_atom_type_scat_Cromer_Mann_a4
_atom_type_scat_Cromer_Mann_b4
_atom_type_scat_Cromer_Mann_c
_atom_type_scat_source
C 0.0033 0.0016 2.3100 20.8439 1.0200 10.2075 1.5886 0.5687 0.8650 51.6512 0.2156 'International Tables Vol C 4.2.6.8 and 6.1.1.4'
H 0.0000 0.0000 0.4930 10.5109 0.3229 26.1257 0.1402 3.1424 0.0408 57.7998 0.0030 'International Tables Vol C 4.2.6.8 and 6.1.1.4'
Cl 0.1484 0.1585 11.4604 0.0104 7.1964 1.1662 6.2556 18.5194 1.6455 47.7784 -9.5574 'International Tables Vol C 4.2.6.8 and 6.1.1.4'
Cu 0.3201 1.2651 13.3380 3.5828 7.1676 0.2470 5.6158 11.3966 1.6735 64.8126 1.1910 'International Tables Vol C 4.2.6.8 and 6.1.1.4'
Gd -0.1653 3.9035 25.0709 2.2534 19.0798 0.1820 13.8518 12.9331 3.5454 101.3980 2.4196 'International Tables Vol C 4.2.6.8 and 6.1.1.4'
N 0.0061 0.0033 12.2126 0.0057 3.1322 9.8933 2.0125 28.9975 1.1663 0.5826 -11.5290 'International Tables Vol C 4.2.6.8 and 6.1.1.4'
O 0.0106 0.0060 3.0485 13.2771 2.2868 5.7011 1.5463 0.3239 0.8670 32.9089 0.2508 'International Tables Vol C 4.2.6.8 and 6.1.1.4'

loop_
_geom_angle_atom_site_label_1
_geom_angle_site_symmetry_1
_geom_angle_atom_site_label_2
_geom_angle_site_symmetry_2
_geom_angle_atom_site_label_3
_geom_angle_site_symmetry_3
_geom_angle
_geom_angle_publ_flag
C2 . C1 . N1 . 124.0(11) yes
C2 . C1 . H1 . 117.9 no
N1 . C1 . H1 . 118.0 no
C1 . C2 . C3 . 116.0(12) yes
C1 . C2 . H2 . 120.8 no
C3 . C2 . H2 . 123.1 no
C2 . C3 . C4 . 120.6(11) yes
C2 . C3 . H3 . 117.3 no
C4 . C3 . H3 . 122.0 no
C3 . C4 . C5 . 120.5(11) yes
C3 . C4 . H4 . 119.9 no
C5 . C4 . H4 . 119.4 no
C4 . C5 . N1 . 118.5(11) yes
C4 . C5 . O11 . 123.6(10) yes
N1 . C5 . O11 . 117.9(9) yes
C7 . C6 . N2 . 125.1(12) yes
C7 . C6 . H6 . 115.4 no
N2 . C6 . H6 . 119.5 no
C6 . C7 . C8 . 116.5(12) yes
C6 . C7 . H7 . 122.7 no
C8 . C7 . H7 . 120.7 no
C7 . C8 . C9 . 121.2(11) yes
C7 . C8 . H8 . 120.3 no
C9 . C8 . H8 . 118.6 no
C8 . C9 . C10 . 118.7(12) yes
C8 . C9 . H9 . 123.7 no
C10 . C9 . H9 . 117.7 no
C9 . C10 . N2 . 120.1(11) yes
C9 . C10 . O12 . 124.2(11) yes
N2 . C10 . O12 . 115.6(9) yes
C12 . C11 . N3 . 125.5(12) yes
C12 . C11 . H11 . 116.6 no
N3 . C11 . H11 . 117.9 no
C11 . C12 . C13 . 115.1(13) yes
C11 . C12 . H12 . 121.8 no
C13 . C12 . H12 . 123.0 no
C12 . C13 . C14 . 121.2(13) yes
C12 . C13 . H13 . 117.1 no
C14 . C13 . H13 . 121.6 no
C13 . C14 . C15 . 120.7(12) yes
C13 . C14 . H14 . 120.9 no
C15 . C14 . H14 . 118.4 no
C14 . C15 . N3 . 120.0(12) yes
C14 . C15 . O13 . 124.1(11) yes
N3 . C15 . O13 . 115.8(10) yes
C17 . C16 . N4 . 123.9(12) yes
C17 . C16 . H16 . 115.7 no
N4 . C16 . H16 . 120.4 no
C16 . C17 . C18 . 116.7(13) yes
C16 . C17 . H17 . 123.4 no
C18 . C17 . H17 . 119.9 no
C17 . C18 . C19 . 121.6(13) yes
C17 . C18 . H18 . 120.5 no
C19 . C18 . H18 . 117.6 no
C18 . C19 . C20 . 119.6(13) yes
C18 . C19 . H19 . 124.1 no
C20 . C19 . H19 . 116.3 no
C19 . C20 . N4 . 118.7(12) yes
C19 . C20 . O14 . 123.8(12) yes
N4 . C20 . O14 . 117.5(10) yes
C22 . C21 . N5 . 121.2(10) yes
C22 . C21 . H21 . 120.4 no
N5 . C21 . H21 . 118.3 no
C21 . C22 . C23 . 121.0(11) yes
C21 . C22 . H22 . 119.6 no
C23 . C22 . H22 . 118.9 no
C22 . C23 . C24 . 117.5(12) yes
C22 . C23 . H23 . 121.0 no
C24 . C23 . H23 . 121.5 no
C23 . C24 . C25 . 121.0(10) yes
C23 . C24 . H24 . 118.4 no
C25 . C24 . H24 . 120.5 no
C24 . C25 . N5 . 120.3(9) yes
C24 . C25 . O3 . 123.1(9) yes
N5 . C25 . O3 . 116.5(10) yes
C27 . C26 . N6 . 123.7(12) yes
C27 . C26 . H26 . 119.4 no
N6 . C26 . H26 . 116.9 no
C26 . C27 . C28 . 118.1(10) yes
C26 . C27 . H27 . 121.3 no
C28 . C27 . H27 . 120.3 no
C27 . C28 . C29 . 119.1(12) yes
C27 . C28 . H28 . 119.0 no
C29 . C28 . H28 . 121.8 no
C28 . C29 . C30 . 119.7(12) yes
C28 . C29 . H29 . 118.8 no
C30 . C29 . H29 . 121.4 no
C29 . C30 . N6 . 120.1(9) yes
C29 . C30 . O4 . 122.7(10) yes
N6 . C30 . O4 . 117.1(10) yes
C32 . C31 . N7 . 122.2(12) yes
C32 . C31 . H31 . 118.9 no
N7 . C31 . H31 . 118.9 no
C31 . C32 . C33 . 122.5(12) yes
C31 . C32 . H32 . 121.5 no
C33 . C32 . H32 . 115.9 no
C32 . C33 . C34 . 115.6(11) yes
C32 . C33 . H33 . 125.0 no
C34 . C33 . H33 . 119.4 no
C33 . C34 . C35 . 120.8(12) yes
C33 . C34 . H34 . 119.9 no
C35 . C34 . H34 . 119.3 no
C34 . C35 . N7 . 120.7(10) yes
C34 . C35 . O7 . 122.3(10) yes
N7 . C35 . O7 . 116.9(9) yes
C37 . C36 . N8 . 123.5(12) yes
C37 . C36 . H36 . 120.8 no
N8 . C36 . H36 . 115.6 no
C36 . C37 . C38 . 119.3(12) yes
C36 . C37 . H37 . 121.0 no
C38 . C37 . H37 . 119.6 no
C37 . C38 . C39 . 120.2(13) yes
C37 . C38 . H38 . 120.7 no
C39 . C38 . H38 . 119.1 no
C38 . C39 . C40 . 118.7(11) yes
C38 . C39 . H39 . 120.1 no
C40 . C39 . H39 . 121.1 no
C39 . C40 . N8 . 121.8(10) yes
C39 . C40 . O8 . 123.0(10) yes
N8 . C40 . O8 . 115.1(10) yes
C42 . C41 . N9 . 126.1(11) yes
C42 . C41 . H41 . 115.9 no
N9 . C41 . H41 . 118.0 no
C41 . C42 . C43 . 116.5(11) yes
C41 . C42 . H42 . 124.5 no
C43 . C42 . H42 . 118.9 no
C42 . C43 . C44 . 119.0(11) yes
C42 . C43 . H43 . 120.2 no
C44 . C43 . H43 . 120.8 no
C43 . C44 . C45 . 120.3(10) yes
C43 . C44 . H44 . 120.0 no
C45 . C44 . H44 . 119.7 no
C44 . C45 . N9 . 120.1(9) yes
C44 . C45 . O9 . 122.2(9) yes
N9 . C45 . O9 . 117.7(10) yes
C47 . C46 . N10 . 122.1(11) yes
C47 . C46 . H46 . 120.1 no
N10 . C46 . H46 . 117.6 no
C46 . C47 . C48 . 120.8(10) yes
C46 . C47 . H47 . 119.7 no
C48 . C47 . H47 . 119.4 no
C47 . C48 . C49 . 118.4(12) yes
C47 . C48 . H48 . 120.5 no
C49 . C48 . H48 . 121.0 no
C48 . C49 . C50 . 118.1(11) yes
C48 . C49 . H49 . 119.0 no
C50 . C49 . H49 . 122.7 no
C49 . C50 . N10 . 121.4(9) yes
C49 . C50 . O10 . 120.8(10) yes
N10 . C50 . O10 . 117.8(10) yes
C52 . C51 . N11 . 124.3(12) yes
C52 . C51 . H51 . 115.6 no
N11 . C51 . H51 . 120.0 no
C51 . C52 . C53 . 118.1(11) yes
C51 . C52 . H52 . 124.2 no
C53 . C52 . H52 . 117.4 no
C52 . C53 . C54 . 118.7(11) yes
C52 . C53 . H53 . 122.6 no
C54 . C53 . H53 . 118.7 no
C53 . C54 . C55 . 120.1(12) yes
C53 . C54 . H54 . 120.7 no
C55 . C54 . H54 . 119.2 no
C54 . C55 . N11 . 119.5(11) yes
C54 . C55 . O5 . 123.0(11) yes
N11 . C55 . O5 . 117.4(10) yes
C57 . C56 . N12 . 121.7(12) yes
C57 . C56 . H56 . 119.5 no
N12 . C56 . H56 . 118.6 no
C56 . C57 . C58 . 119.9(12) yes
C56 . C57 . H57 . 122.2 no
C58 . C57 . H57 . 117.9 no
C57 . C58 . C59 . 117.1(12) yes
C57 . C58 . H58 . 122.3 no
C59 . C58 . H58 . 120.6 no
C58 . C59 . C60 . 120.3(11) yes
C58 . C59 . H59 . 118.1 no
C60 . C59 . H59 . 121.7 no
C59 . C60 . N12 . 121.0(10) yes
C59 . C60 . O6 . 121.5(10) yes
N12 . C60 . O6 . 117.4(10) yes
C62 . C61 . N13 . 122.7(13) yes
C62 . C61 . H61 . 119.7 no
N13 . C61 . H61 . 117.7 no
C61 . C62 . C63 . 118.9(12) yes
C61 . C62 . H62 . 118.5 no
C63 . C62 . H62 . 122.5 no
C62 . C63 . C64 . 120.7(13) yes
C62 . C63 . H63 . 119.4 no
C64 . C63 . H63 . 119.9 no
C63 . C64 . C65 . 116.2(13) yes
C63 . C64 . H64 . 120.5 no
C65 . C64 . H64 . 123.3 no
C64 . C65 . N13 . 122.4(12) yes
C64 . C65 . O23 . 120.0(12) yes
N13 . C65 . O23 . 117.6(11) yes
C67 . C66 . N14 . 123.6(13) yes
C67 . C66 . H66 . 117.4 no
N14 . C66 . H66 . 119.0 no
C66 . C67 . C68 . 120.2(14) yes
C66 . C67 . H67 . 124.7 no
C68 . C67 . H67 . 115.0 no
C67 . C68 . C69 . 116.1(14) yes
C67 . C68 . H68 . 123.6 no
C69 . C68 . H68 . 120.3 no
C68 . C69 . C70 . 121.8(13) yes
C68 . C69 . H69 . 119.4 no
C70 . C69 . H69 . 118.8 no
C69 . C70 . N14 . 120.6(11) yes
C69 . C70 . O22 . 125.5(11) yes
N14 . C70 . O22 . 113.9(10) yes
C72 . C71 . N15 . 121.7(13) yes
C72 . C71 . H71 . 117.8 no
N15 . C71 . H71 . 120.3 no
C71 . C72 . C73 . 119.0(12) yes
C71 . C72 . H72 . 119.9 no
C73 . C72 . H72 . 121.1 no
C72 . C73 . C74 . 120.3(12) yes
C72 . C73 . H73 . 121.5 no
C74 . C73 . H73 . 117.8 no
C73 . C74 . C75 . 118.5(13) yes
C73 . C74 . H74 . 122.3 no
C75 . C74 . H74 . 119.1 no
C74 . C75 . N15 . 121.6(10) yes
C74 . C75 . O19 . 120.2(11) yes
N15 . C75 . O19 . 118.0(9) yes
C77 . C76 . N16 . 123.1(13) yes
C77 . C76 . H76 . 120.8 no
N16 . C76 . H76 . 116.1 no
C76 . C77 . C78 . 118.5(15) yes
C76 . C77 . H77 . 119.3 no
C78 . C77 . H77 . 122.2 no
C77 . C78 . C79 . 121.0(15) yes
C77 . C78 . H78 . 116.8 no
C79 . C78 . H78 . 122.2 no
C78 . C79 . C80 . 120.8(14) yes
C78 . C79 . H79 . 119.6 no
C80 . C79 . H79 . 119.5 no
C79 . C80 . N16 . 118.1(11) yes
C79 . C80 . O18 . 124.5(11) yes
N16 . C80 . O18 . 117.4(10) yes
C82 . C81 . N17 . 122.8(11) yes
C82 . C81 . H81 . 118.3 no
N17 . C81 . H81 . 118.9 no
C81 . C82 . C83 . 117.9(10) yes
C81 . C82 . H82 . 121.1 no
C83 . C82 . H82 . 121.0 no
C82 . C83 . C84 . 120.5(9) yes
C82 . C83 . H83 . 119.6 no
C84 . C83 . H83 . 119.8 no
C83 . C84 . C85 . 118.5(11) yes
C83 . C84 . H84 . 121.5 no
C85 . C84 . H84 . 119.6 no
C84 . C85 . N17 . 120.1(9) yes
C84 . C85 . O20 . 120.8(11) yes
N17 . C85 . O20 . 119.1(9) yes
C87 . C86 . N18 . 123.1(15) yes
C87 . C86 . H86 . 119.2 no
N18 . C86 . H86 . 117.7 no
C86 . C87 . C88 . 122.2(14) yes
C86 . C87 . H87 . 119.8 no
C88 . C87 . H87 . 117.8 no
C87 . C88 . C89 . 115.7(15) yes
C87 . C88 . H88 . 125.1 no
C89 . C88 . H88 . 119.1 no
C88 . C89 . C90 . 119.4(15) yes
C88 . C89 . H89 . 119.2 no
C90 . C89 . H89 . 121.3 no
C89 . C90 . N18 . 124.4(11) yes
C89 . C90 . O21 . 120.1(12) yes
N18 . C90 . O21 . 115.4(11) yes
C65 . N13 . C61 . 119.0(11) yes
C65 . N13 . Cu9 . 115.5(8) yes
C61 . N13 . Cu9 . 125.5(9) yes
C66 . N14 . C70 . 117.6(11) yes
C66 . N14 . Cu10 . 127.0(9) yes
C70 . N14 . Cu10 . 115.3(8) yes
C75 . N15 . C71 . 118.7(10) yes
C75 . N15 . Cu12 . 116.2(7) yes
C71 . N15 . Cu12 . 124.5(8) yes
C76 . N16 . C80 . 118.5(11) yes
C76 . N16 . Cu12 . 127.1(9) yes
C80 . N16 . Cu12 . 114.4(8) yes
C81 . N17 . C85 . 120.2(9) yes
C81 . N17 . Cu11 . 125.7(8) yes
C85 . N17 . Cu11 . 113.8(6) yes
C90 . N18 . C86 . 115.1(12) yes
C90 . N18 . Cu11 . 119.6(7) yes
C86 . N18 . Cu11 . 125.0(10) yes
Gd3 2_756 O17 . Cu10 2_756 110.2(3) yes
Gd3 2_756 O17 . Gd3 . 110.2(3) yes
Cu10 2_756 O17 . Gd3 . 108.7(3) yes
Gd3 2_756 O17 . Cu9 . 108.3(3) yes
Cu10 2_756 O17 . Cu9 . 110.9(3) yes
Gd3 . O17 . Cu9 . 108.4(3) yes
C80 . O18 . Gd3 2_756 137.3(6) yes
C80 . O18 . Cu10 . 125.0(6) yes
Gd3 2_756 O18 . Cu10 . 97.3(3) yes
C80 . O18 . Cu12 . 74.8(6) yes
Gd3 2_756 O18 . Cu12 . 105.1(3) yes
Cu10 . O18 . Cu12 . 101.1(3) yes
C75 . O19 . Gd3 2_756 139.9(7) yes
C75 . O19 . Cu9 . 120.8(7) yes
Gd3 2_756 O19 . Cu9 . 98.8(3) yes
C85 . O20 . Gd3 . 136.9(7) yes
C85 . O20 . Cu10 . 122.8(7) yes
Gd3 . O20 . Cu10 . 100.1(2) yes
C85 . O20 . Cu11 . 74.1(6) yes
Gd3 . O20 . Cu11 . 107.2(3) yes
Cu10 . O20 . Cu11 . 96.9(3) yes
C90 . O21 . Gd3 . 142.0(6) yes
C90 . O21 . Cu9 . 120.3(6) yes
Gd3 . O21 . Cu9 . 97.5(3) yes
C70 . O22 . Cu10 . 77.9(6) yes
C70 . O22 . Cu12 . 126.1(7) yes
Cu10 . O22 . Cu12 . 107.0(3) yes
C70 . O22 . Cu11 . 126.0(6) yes
Cu10 . O22 . Cu11 . 102.5(3) yes
Cu12 . O22 . Cu11 . 105.8(4) yes
C65 . O23 . Cu12 . 127.5(6) yes
C65 . O23 . Cu11 . 125.2(6) yes
Cu12 . O23 . Cu11 . 105.4(4) yes
Cu11 . O24 . H242 . 106.8 no
Cu11 . O24 . H241 . 144.7 no
H242 . O24 . H241 . 104.9 no
Gd3 2_756 Gd3 . Cu10 2_756 57.79(3) yes
Gd3 2_756 Gd3 . O18 2_756 93.64(16) yes
Cu10 2_756 Gd3 . O18 2_756 38.54(16) yes
Gd3 2_756 Gd3 . O20 . 90.86(16) yes
Cu10 2_756 Gd3 . O20 . 145.59(16) yes
O18 2_756 Gd3 . O20 . 175.5(2) yes
Gd3 2_756 Gd3 . O19 2_756 91.36(16) yes
Cu10 2_756 Gd3 . O19 2_756 98.24(17) yes
O18 2_756 Gd3 . O19 2_756 83.9(3) yes
O20 . Gd3 . O19 2_756 96.1(3) yes
Gd3 2_756 Gd3 . O21 . 92.17(18) yes
Cu10 2_756 Gd3 . O21 . 85.15(17) yes
O18 2_756 Gd3 . O21 . 97.6(3) yes
O20 . Gd3 . O21 . 82.1(3) yes
O19 2_756 Gd3 . O21 . 176.1(2) yes
Gd3 2_756 Gd3 . O17 2_756 34.57(15) yes
Cu10 2_756 Gd3 . O17 2_756 88.00(16) yes
O18 2_756 Gd3 . O17 2_756 115.7(2) yes
O20 . Gd3 . O17 2_756 68.3(2) yes
O19 2_756 Gd3 . O17 2_756 69.1(2) yes
Gd3 2_756 Gd3 . O17 . 35.26(18) yes
Cu10 2_756 Gd3 . O17 . 32.19(19) yes
O18 2_756 Gd3 . O17 . 70.3(2) yes
O20 . Gd3 . O17 . 113.6(2) yes
O19 2_756 Gd3 . O17 . 113.7(2) yes
Gd3 2_756 Gd3 . Cu12 2_756 88.27(2) yes
Cu10 2_756 Gd3 . Cu12 2_756 60.70(3) yes
O18 2_756 Gd3 . Cu12 2_756 41.40(19) yes
O20 . Gd3 . Cu12 2_756 139.06(19) yes
O19 2_756 Gd3 . Cu12 2_756 43.03(19) yes
Gd3 2_756 Gd3 . Cu9 . 56.49(3) yes
Cu10 2_756 Gd3 . Cu9 . 54.64(3) yes
O18 2_756 Gd3 . Cu9 . 84.63(17) yes
O20 . Gd3 . Cu9 . 97.77(17) yes
O19 2_756 Gd3 . Cu9 . 144.96(15) yes
Gd3 2_756 Gd3 . Cl8 . 178.77(8) yes
Cu10 2_756 Gd3 . Cl8 . 121.26(8) yes
O18 2_756 Gd3 . Cl8 . 85.64(17) yes
O20 . Gd3 . Cl8 . 89.86(17) yes
O19 2_756 Gd3 . Cl8 . 89.56(18) yes
O21 . Gd3 . O17 2_756 113.2(3) yes
O21 . Gd3 . O17 . 70.2(2) yes
O17 2_756 Gd3 . O17 . 69.8(3) yes
O21 . Gd3 . Cu12 2_756 138.86(19) yes
O17 2_756 Gd3 . Cu12 2_756 89.34(18) yes
O17 . Gd3 . Cu12 2_756 87.82(18) yes
O21 . Gd3 . Cu9 . 38.98(16) yes
O17 2_756 Gd3 . Cu9 . 86.56(16) yes
O17 . Gd3 . Cu9 . 31.56(17) yes
Cu12 2_756 Gd3 . Cu9 . 115.30(3) yes
O21 . Gd3 . Cl8 . 86.94(19) yes
O17 2_756 Gd3 . Cl8 . 146.65(17) yes
O17 . Gd3 . Cl8 . 143.5(2) yes
Cu12 2_756 Gd3 . Cl8 . 91.84(7) yes
Cu9 . Gd3 . Cl8 . 122.41(8) yes
Cu1 . Cl1 . Cu2 . 75.34(9) yes
Cu3 . Cl2 . Cu4 . 75.52(10) yes
C5 . N1 . C1 . 120.3(10) yes
C5 . N1 . Cu1 . 112.0(8) yes
C1 . N1 . Cu1 . 127.6(8) yes
C10 . N2 . C6 . 118.5(10) yes
C10 . N2 . Cu3 . 113.1(7) yes
C6 . N2 . Cu3 . 128.4(8) yes
C11 . N3 . C15 . 117.4(11) yes
C11 . N3 . Cu4 . 128.0(8) yes
C15 . N3 . Cu4 . 114.5(8) yes
C20 . N4 . C16 . 119.5(10) yes
C20 . N4 . Cu2 . 112.6(8) yes
C16 . N4 . Cu2 . 127.3(8) yes
C21 . N5 . C25 . 118.7(10) yes
C21 . N5 . Cu5 . 124.9(7) yes
C25 . N5 . Cu5 . 116.2(7) yes
C26 . N6 . C30 . 119.1(10) yes
C26 . N6 . Cu5 . 123.5(8) yes
C30 . N6 . Cu5 . 117.1(7) yes
C31 . N7 . C35 . 118.1(10) yes
C31 . N7 . Cu6 . 123.1(8) yes
C35 . N7 . Cu6 . 118.8(7) yes
C40 . N8 . C36 . 116.4(10) yes
C40 . N8 . Cu6 . 115.7(7) yes
C36 . N8 . Cu6 . 127.9(8) yes
C41 . N9 . C45 . 117.9(10) yes
C41 . N9 . Cu8 . 125.2(7) yes
C45 . N9 . Cu8 . 116.7(7) yes
C46 . N10 . C50 . 119.0(10) yes
C46 . N10 . Cu8 . 124.0(8) yes
C50 . N10 . Cu8 . 117.0(6) yes
C55 . N11 . C51 . 119.2(10) yes
C55 . N11 . Cu7 . 115.6(7) yes
C51 . N11 . Cu7 . 124.8(8) yes
C60 . N12 . C56 . 119.6(10) yes
C60 . N12 . Cu7 . 117.0(7) yes
C56 . N12 . Cu7 . 123.3(8) yes
Cu1 . O1 . Cu2 . 107.4(4) yes
Cu1 . O1 . Gd2 . 111.2(3) yes
Cu2 . O1 . Gd2 . 108.6(3) yes
Cu1 . O1 . Gd1 . 109.5(3) yes
Cu2 . O1 . Gd1 . 109.9(3) yes
Gd2 . O1 . Gd1 . 110.3(3) yes
Cu3 . O2 . Cu4 . 108.9(4) yes
Cu3 . O2 . Gd2 . 110.6(3) yes
Cu4 . O2 . Gd2 . 107.5(2) yes
Cu3 . O2 . Gd1 . 108.9(2) yes
Cu4 . O2 . Gd1 . 111.7(3) yes
Gd2 . O2 . Gd1 . 109.2(3) yes
C25 . O3 . Cu1 . 120.6(6) yes
C25 . O3 . Gd1 . 140.6(6) yes
Cu1 . O3 . Gd1 . 98.3(2) yes
C30 . O4 . Cu3 . 129.7(7) yes
C30 . O4 . Gd1 . 132.2(6) yes
Cu3 . O4 . Gd1 . 98.0(2) yes
C55 . O5 . Cu4 . 125.6(7) yes
C55 . O5 . Gd1 . 135.1(7) yes
Cu4 . O5 . Gd1 . 99.2(3) yes
C60 . O6 . Cu2 . 123.6(6) yes
C60 . O6 . Gd1 . 136.3(6) yes
Cu2 . O6 . Gd1 . 100.0(3) yes
C35 . O7 . Cu1 . 125.1(7) yes
C35 . O7 . Gd2 . 135.4(6) yes
Cu1 . O7 . Gd2 . 99.5(3) yes
C40 . O8 . Cu3 . 116.5(6) yes
C40 . O8 . Cu6 . 77.2(6) yes
Cu3 . O8 . Cu6 . 96.9(2) yes
C40 . O8 . Gd2 . 143.6(6) yes
Cu3 . O8 . Gd2 . 99.3(3) yes
Cu6 . O8 . Gd2 . 106.1(3) yes
C45 . O9 . Cu4 . 120.8(6) yes
C45 . O9 . Gd2 . 142.3(6) yes
Cu4 . O9 . Gd2 . 96.6(2) yes
C50 . O10 . Cu2 . 120.8(6) yes
C50 . O10 . Gd2 . 140.0(6) yes
Cu2 . O10 . Gd2 . 98.8(2) yes
C5 . O11 . Cu1 . 74.9(5) yes
C5 . O11 . Cu5 . 126.2(6) yes
Cu1 . O11 . Cu5 . 109.9(3) yes
C5 . O11 . Cu6 . 129.0(6) yes
Cu1 . O11 . Cu6 . 103.9(2) yes
Cu5 . O11 . Cu6 . 102.6(3) yes
C10 . O12 . Cu3 . 75.8(6) yes
C10 . O12 . Cu5 . 126.6(6) yes
Cu3 . O12 . Cu5 . 110.5(3) yes
C10 . O12 . Cu6 . 126.2(6) yes
Cu3 . O12 . Cu6 . 104.4(3) yes
Cu5 . O12 . Cu6 . 104.2(3) yes
C15 . O13 . Cu4 . 75.1(6) yes
C15 . O13 . Cu7 . 130.1(6) yes
Cu4 . O13 . Cu7 . 104.0(3) yes
C15 . O13 . Cu8 . 125.4(6) yes
Cu4 . O13 . Cu8 . 107.4(3) yes
Cu7 . O13 . Cu8 . 102.9(4) yes
C20 . O14 . Cu2 . 73.8(6) yes
C20 . O14 . Cu7 . 127.0(6) yes
Cu2 . O14 . Cu7 . 108.5(3) yes
C20 . O14 . Cu8 . 128.7(6) yes
Cu2 . O14 . Cu8 . 105.2(3) yes
Cu7 . O14 . Cu8 . 102.6(4) yes
Cu6 . O15 . H151 . 106.4 no
Cu6 . O15 . H152 . 134.9 no
H151 . O15 . H152 . 100.8 no
Cu7 . O16 . H162 . 145.3 no
Cu7 . O16 . H161 . 106.2 no
H162 . O16 . H161 . 104.7 no
Cl1 . Cu1 . O3 . 108.2(2) yes
Cl1 . Cu1 . O7 . 114.08(19) yes
O3 . Cu1 . O7 . 133.5(3) yes
Cl1 . Cu1 . N1 . 97.6(3) yes
O3 . Cu1 . N1 . 94.8(3) yes
O7 . Cu1 . N1 . 97.9(3) yes
Cl1 . Cu1 . O11 . 152.03(18) yes
O3 . Cu1 . O11 . 72.3(2) yes
O7 . Cu1 . O11 . 79.0(2) yes
N1 . Cu1 . O11 . 55.1(3) yes
Cl1 . Cu1 . O1 . 88.9(2) yes
O3 . Cu1 . O1 . 81.7(3) yes
O7 . Cu1 . O1 . 80.7(3) yes
N1 . Cu1 . O1 . 173.3(3) yes
O11 . Cu1 . O1 . 118.3(3) yes
Cl1 . Cu1 . Cu2 . 52.73(8) yes
O3 . Cu1 . Cu2 . 95.87(17) yes
O7 . Cu1 . Cu2 . 94.66(18) yes
N1 . Cu1 . Cu2 . 150.3(3) yes
O11 . Cu1 . Cu2 . 154.44(17) yes
Cl1 . Cu1 . Cu6 . 159.81(8) yes
O3 . Cu1 . Cu6 . 91.38(19) yes
O7 . Cu1 . Cu6 . 49.97(18) yes
N1 . Cu1 . Cu6 . 75.4(3) yes
O11 . Cu1 . Cu6 . 30.73(14) yes
Cl1 . Cu1 . Gd2 . 108.21(8) yes
O3 . Cu1 . Gd2 . 106.0(2) yes
O7 . Cu1 . Gd2 . 42.91(19) yes
N1 . Cu1 . Gd2 . 139.2(3) yes
O11 . Cu1 . Gd2 . 98.07(15) yes
Cl1 . Cu1 . Gd1 . 105.16(8) yes
O3 . Cu1 . Gd1 . 43.00(19) yes
O7 . Cu1 . Gd1 . 105.7(2) yes
N1 . Cu1 . Gd1 . 136.4(2) yes
O11 . Cu1 . Gd1 . 93.88(16) yes
O1 . Cu1 . Cu2 . 36.3(2) yes
O1 . Cu1 . Cu6 . 99.0(2) yes
Cu2 . Cu1 . Cu6 . 131.86(5) yes
O1 . Cu1 . Gd2 . 38.2(2) yes
Cu2 . Cu1 . Gd2 . 62.71(4) yes
Cu6 . Cu1 . Gd2 . 69.53(3) yes
O1 . Cu1 . Gd1 . 39.16(17) yes
Cu2 . Cu1 . Gd1 . 63.73(4) yes
Cu6 . Cu1 . Gd1 . 92.40(4) yes
Gd2 . Cu1 . Gd1 . 66.27(3) yes
Cu1 . Cu2 . Cl1 . 51.92(7) yes
Cu1 . Cu2 . O6 . 94.54(17) yes
Cl1 . Cu2 . O6 . 107.5(2) yes
Cu1 . Cu2 . O10 . 97.73(19) yes
Cl1 . Cu2 . O10 . 116.6(2) yes
O6 . Cu2 . O10 . 131.8(3) yes
Cu1 . Cu2 . N4 . 148.5(3) yes
Cl1 . Cu2 . N4 . 96.6(3) yes
O6 . Cu2 . N4 . 95.3(3) yes
O10 . Cu2 . N4 . 97.7(3) yes
Cu1 . Cu2 . O14 . 155.54(16) yes
Cl1 . Cu2 . O14 . 151.54(17) yes
O6 . Cu2 . O14 . 73.2(2) yes
O10 . Cu2 . O14 . 76.7(2) yes
N4 . Cu2 . O14 . 55.5(3) yes
Cu1 . Cu2 . O1 . 36.4(2) yes
Cl1 . Cu2 . O1 . 88.2(2) yes
O6 . Cu2 . O1 . 80.4(3) yes
O10 . Cu2 . O1 . 82.6(3) yes
N4 . Cu2 . O1 . 174.4(4) yes
Cu1 . Cu2 . Cu8 . 134.84(5) yes
Cl1 . Cu2 . Cu8 . 158.28(8) yes
O6 . Cu2 . Cu8 . 93.1(2) yes
O10 . Cu2 . Cu8 . 47.5(2) yes
N4 . Cu2 . Cu8 . 74.3(3) yes
Cu1 . Cu2 . Gd2 . 64.64(4) yes
Cl1 . Cu2 . Gd2 . 109.24(8) yes
O6 . Cu2 . Gd2 . 105.19(19) yes
O10 . Cu2 . Gd2 . 43.26(18) yes
N4 . Cu2 . Gd2 . 139.7(3) yes
Cu1 . Cu2 . Gd1 . 63.57(3) yes
Cl1 . Cu2 . Gd1 . 104.40(7) yes
O6 . Cu2 . Gd1 . 41.90(18) yes
O10 . Cu2 . Gd1 . 106.07(19) yes
N4 . Cu2 . Gd1 . 136.2(3) yes
O14 . Cu2 . O1 . 119.3(3) yes
O14 . Cu2 . Cu8 . 30.12(14) yes
O1 . Cu2 . Cu8 . 102.2(2) yes
O14 . Cu2 . Gd2 . 97.53(15) yes
O1 . Cu2 . Gd2 . 39.69(19) yes
Cu8 . Cu2 . Gd2 . 70.39(3) yes
O14 . Cu2 . Gd1 . 94.68(15) yes
O1 . Cu2 . Gd1 . 38.98(18) yes
Cu8 . Cu2 . Gd1 . 95.43(4) yes
Gd2 . Cu2 . Gd1 . 66.85(3) yes
O8 . Cu3 . O4 . 132.0(3) yes
O8 . Cu3 . Cl2 . 101.2(2) yes
O4 . Cu3 . Cl2 . 122.4(2) yes
O8 . Cu3 . O12 . 77.3(2) yes
O4 . Cu3 . O12 . 72.9(2) yes
Cl2 . Cu3 . O12 . 152.11(17) yes
O8 . Cu3 . N2 . 96.8(3) yes
O4 . Cu3 . N2 . 96.1(3) yes
Cl2 . Cu3 . N2 . 98.0(3) yes
O12 . Cu3 . N2 . 55.2(3) yes
O8 . Cu3 . O2 . 80.1(3) yes
O4 . Cu3 . O2 . 82.2(3) yes
Cl2 . Cu3 . O2 . 88.0(2) yes
O12 . Cu3 . O2 . 118.6(3) yes
N2 . Cu3 . O2 . 173.8(4) yes
O8 . Cu3 . Cu4 . 94.18(17) yes
O4 . Cu3 . Cu4 . 96.47(19) yes
Cl2 . Cu3 . Cu4 . 53.24(8) yes
O12 . Cu3 . Cu4 . 154.02(16) yes
N2 . Cu3 . Cu4 . 150.8(3) yes
O8 . Cu3 . Cu6 . 48.13(18) yes
O4 . Cu3 . Cu6 . 92.5(2) yes
Cl2 . Cu3 . Cu6 . 145.03(8) yes
O12 . Cu3 . Cu6 . 30.30(14) yes
N2 . Cu3 . Cu6 . 74.0(3) yes
O8 . Cu3 . Gd2 . 41.59(18) yes
O4 . Cu3 . Gd2 . 106.69(19) yes
Cl2 . Cu3 . Gd2 . 99.33(7) yes
O12 . Cu3 . Gd2 . 97.45(15) yes
N2 . Cu3 . Gd2 . 137.4(3) yes
O8 . Cu3 . Gd1 . 103.7(2) yes
O4 . Cu3 . Gd1 . 43.28(18) yes
Cl2 . Cu3 . Gd1 . 113.70(8) yes
O12 . Cu3 . Gd1 . 93.41(15) yes
N2 . Cu3 . Gd1 . 137.4(3) yes
O2 . Cu3 . Cu4 . 35.4(2) yes
O2 . Cu3 . Cu6 . 100.0(2) yes
Cu4 . Cu3 . Cu6 . 131.54(5) yes
O2 . Cu3 . Gd2 . 38.76(19) yes
Cu4 . Cu3 . Gd2 . 62.23(3) yes
Cu6 . Cu3 . Gd2 . 69.56(3) yes
O2 . Cu3 . Gd1 . 39.64(18) yes
Cu4 . Cu3 . Gd1 . 64.43(4) yes
Cu6 . Cu3 . Gd1 . 92.65(4) yes
Gd2 . Cu3 . Gd1 . 66.39(3) yes
Cl2 . Cu4 . Cu3 . 51.24(8) yes
Cl2 . Cu4 . O9 . 103.8(2) yes
Cu3 . Cu4 . O9 . 99.12(18) yes
Cl2 . Cu4 . O5 . 117.6(2) yes
Cu3 . Cu4 . O5 . 92.7(2) yes
O9 . Cu4 . O5 . 134.3(3) yes
Cl2 . Cu4 . O13 . 151.98(18) yes
Cu3 . Cu4 . O13 . 156.49(17) yes
O9 . Cu4 . O13 . 74.7(2) yes
O5 . Cu4 . O13 . 77.1(2) yes
Cl2 . Cu4 . N3 . 98.1(3) yes
Cu3 . Cu4 . N3 . 148.8(3) yes
O9 . Cu4 . N3 . 93.5(3) yes
O5 . Cu4 . N3 . 98.6(3) yes
O13 . Cu4 . N3 . 54.7(3) yes
Cl2 . Cu4 . O2 . 86.3(2) yes
Cu3 . Cu4 . O2 . 35.7(2) yes
O9 . Cu4 . O2 . 84.3(3) yes
O5 . Cu4 . O2 . 80.2(3) yes
O13 . Cu4 . O2 . 120.8(3) yes
Cl2 . Cu4 . Cu7 . 161.77(8) yes
Cu3 . Cu4 . Cu7 . 131.20(6) yes
O9 . Cu4 . Cu7 . 93.7(2) yes
O5 . Cu4 . Cu7 . 48.3(2) yes
O13 . Cu4 . Cu7 . 30.46(14) yes
Cl2 . Cu4 . Gd2 . 99.96(8) yes
Cu3 . Cu4 . Gd2 . 64.84(4) yes
O9 . Cu4 . Gd2 . 43.82(19) yes
O5 . Cu4 . Gd2 . 107.2(2) yes
O13 . Cu4 . Gd2 . 97.60(15) yes
Cl2 . Cu4 . Gd1 . 110.40(8) yes
Cu3 . Cu4 . Gd1 . 62.87(4) yes
O9 . Cu4 . Gd1 . 106.2(2) yes
O5 . Cu4 . Gd1 . 43.1(2) yes
O13 . Cu4 . Gd1 . 96.55(16) yes
N3 . Cu4 . O2 . 175.4(4) yes
N3 . Cu4 . Cu7 . 75.7(3) yes
O2 . Cu4 . Cu7 . 100.4(2) yes
N3 . Cu4 . Gd2 . 136.6(3) yes
O2 . Cu4 . Gd2 . 40.74(18) yes
Cu7 . Cu4 . Gd2 . 96.08(4) yes
N3 . Cu4 . Gd1 . 139.7(3) yes
O2 . Cu4 . Gd1 . 38.2(2) yes
Cu7 . Cu4 . Gd1 . 68.32(3) yes
Gd2 . Cu4 . Gd1 . 66.73(3) yes
Cl5 . Cu5 . O11 . 95.0(2) yes
Cl5 . Cu5 . N5 . 98.4(2) yes
O11 . Cu5 . N5 . 91.7(3) yes
Cl5 . Cu5 . O12 . 96.2(2) yes
O11 . Cu5 . O12 . 76.1(3) yes
N5 . Cu5 . O12 . 161.7(3) yes
Cl5 . Cu5 . N6 . 99.3(3) yes
O11 . Cu5 . N6 . 163.0(3) yes
N5 . Cu5 . N6 . 95.5(4) yes
O12 . Cu5 . N6 . 93.0(3) yes
Cl5 . Cu5 . Cu6 . 94.51(9) yes
O11 . Cu5 . Cu6 . 38.5(2) yes
N5 . Cu5 . Cu6 . 129.6(2) yes
O12 . Cu5 . Cu6 . 37.7(2) yes
N6 . Cu5 . Cu6 . 130.1(3) yes
O15 . Cu6 . Cu5 . 86.2(2) yes
O15 . Cu6 . O11 . 87.7(3) yes
Cu5 . Cu6 . O11 . 38.8(2) yes
O15 . Cu6 . N7 . 99.0(3) yes
Cu5 . Cu6 . N7 . 132.4(3) yes
O11 . Cu6 . N7 . 93.8(3) yes
O15 . Cu6 . N8 . 99.5(3) yes
Cu5 . Cu6 . N8 . 130.1(3) yes
O11 . Cu6 . N8 . 166.9(4) yes
N7 . Cu6 . N8 . 95.9(4) yes
O15 . Cu6 . O12 . 90.5(3) yes
Cu5 . Cu6 . O12 . 38.1(2) yes
O11 . Cu6 . O12 . 76.8(3) yes
N7 . Cu6 . O12 . 166.5(3) yes
N8 . Cu6 . O12 . 92.1(4) yes
O15 . Cu6 . O8 . 148.6(3) yes
Cu5 . Cu6 . O8 . 102.19(14) yes
O11 . Cu6 . O8 . 117.9(2) yes
N7 . Cu6 . O8 . 97.2(3) yes
N8 . Cu6 . O8 . 52.1(3) yes
O15 . Cu6 . Cu3 . 132.6(2) yes
Cu5 . Cu6 . Cu3 . 68.81(4) yes
O11 . Cu6 . Cu3 . 95.5(2) yes
N7 . Cu6 . Cu3 . 127.8(3) yes
N8 . Cu6 . Cu3 . 71.6(3) yes
O15 . Cu6 . Cu1 . 129.3(2) yes
Cu5 . Cu6 . Cu1 . 68.78(4) yes
O11 . Cu6 . Cu1 . 45.38(18) yes
N7 . Cu6 . Cu1 . 71.9(3) yes
N8 . Cu6 . Cu1 . 130.5(3) yes
O12 . Cu6 . O8 . 79.1(2) yes
O12 . Cu6 . Cu3 . 45.3(2) yes
O8 . Cu6 . Cu3 . 34.96(13) yes
O12 . Cu6 . Cu1 . 94.6(2) yes
O8 . Cu6 . Cu1 . 81.37(15) yes
Cu3 . Cu6 . Cu1 . 79.12(4) yes
O16 . Cu7 . N12 . 99.3(3) yes
O16 . Cu7 . O14 . 90.2(3) yes
N12 . Cu7 . O14 . 91.3(4) yes
O16 . Cu7 . O13 . 90.6(3) yes
N12 . Cu7 . O13 . 165.1(3) yes
O14 . Cu7 . O13 . 77.4(3) yes
O16 . Cu7 . N11 . 99.4(4) yes
N12 . Cu7 . N11 . 96.5(4) yes
O14 . Cu7 . N11 . 166.5(3) yes
O13 . Cu7 . N11 . 92.9(4) yes
O16 . Cu7 . Cu4 . 133.1(2) yes
N12 . Cu7 . Cu4 . 127.2(2) yes
O14 . Cu7 . Cu4 . 94.1(2) yes
O13 . Cu7 . Cu4 . 45.58(19) yes
N11 . Cu7 . Cu4 . 72.4(3) yes
O16 . Cu7 . Cu8 . 88.5(2) yes
N12 . Cu7 . Cu8 . 129.8(3) yes
O14 . Cu7 . Cu8 . 38.9(2) yes
O13 . Cu7 . Cu8 . 38.6(2) yes
N11 . Cu7 . Cu8 . 131.2(3) yes
Cu4 . Cu7 . Cu8 . 67.65(4) yes
Cu7 . Cu8 . Cl6 . 93.07(9) yes
Cu7 . Cu8 . N9 . 127.3(2) yes
Cl6 . Cu8 . N9 . 97.9(2) yes
Cu7 . Cu8 . O14 . 38.6(2) yes
Cl6 . Cu8 . O14 . 94.2(2) yes
N9 . Cu8 . O14 . 162.3(3) yes
Cu7 . Cu8 . O13 . 38.4(2) yes
Cl6 . Cu8 . O13 . 93.7(2) yes
N9 . Cu8 . O13 . 89.3(3) yes
O14 . Cu8 . O13 . 76.9(3) yes
Cu7 . Cu8 . N10 . 131.2(3) yes
Cl6 . Cu8 . N10 . 99.1(2) yes
N9 . Cu8 . N10 . 97.6(4) yes
O14 . Cu8 . N10 . 93.2(3) yes
O13 . Cu8 . N10 . 164.4(3) yes
Cu7 . Cu8 . Cu2 . 67.61(4) yes
Cl6 . Cu8 . Cu2 . 134.22(10) yes
N9 . Cu8 . Cu2 . 127.2(2) yes
O14 . Cu8 . Cu2 . 44.7(2) yes
O13 . Cu8 . Cu2 . 94.4(2) yes
N10 . Cu8 . Cu2 . 70.3(2) yes
Cu3 . Gd2 . Cu1 . 89.77(3) yes
Cu3 . Gd2 . Cu2 . 113.14(3) yes
Cu1 . Gd2 . Cu2 . 52.65(3) yes
Cu3 . Gd2 . Cu4 . 52.93(3) yes
Cu1 . Gd2 . Cu4 . 114.05(3) yes
Cu2 . Gd2 . Cu4 . 90.81(4) yes
Cu3 . Gd2 . O7 . 99.86(15) yes
Cu1 . Gd2 . O7 . 37.59(16) yes
Cu2 . Gd2 . O7 . 81.57(17) yes
Cu4 . Gd2 . O7 . 145.94(15) yes
Cu3 . Gd2 . Cl3 . 125.04(7) yes
Cu1 . Gd2 . Cl3 . 124.47(8) yes
Cu2 . Gd2 . Cl3 . 121.79(7) yes
Cu4 . Gd2 . Cl3 . 121.43(8) yes
O7 . Gd2 . Cl3 . 90.10(17) yes
Cu3 . Gd2 . O10 . 144.57(17) yes
Cu1 . Gd2 . O10 . 82.77(17) yes
Cu2 . Gd2 . O10 . 37.95(16) yes
Cu4 . Gd2 . O10 . 99.04(18) yes
O7 . Gd2 . O10 . 95.1(2) yes
Cu3 . Gd2 . O9 . 84.99(16) yes
Cu1 . Gd2 . O9 . 145.92(17) yes
Cu2 . Gd2 . O9 . 99.03(18) yes
Cu4 . Gd2 . O9 . 39.57(15) yes
O7 . Gd2 . O9 . 174.5(2) yes
Cu3 . Gd2 . O8 . 39.11(16) yes
Cu1 . Gd2 . O8 . 98.13(17) yes
Cu2 . Gd2 . O8 . 144.71(16) yes
Cu4 . Gd2 . O8 . 83.88(17) yes
O7 . Gd2 . O8 . 83.6(2) yes
Cu3 . Gd2 . O2 . 30.61(16) yes
Cu1 . Gd2 . O2 . 87.54(16) yes
Cu2 . Gd2 . O2 . 87.94(17) yes
Cu4 . Gd2 . O2 . 31.78(15) yes
O7 . Gd2 . O2 . 114.4(2) yes
Cu3 . Gd2 . O1 . 86.80(16) yes
Cu1 . Gd2 . O1 . 30.64(16) yes
Cu2 . Gd2 . O1 . 31.69(15) yes
Cu4 . Gd2 . O1 . 88.39(17) yes
O7 . Gd2 . O1 . 67.9(2) yes
Cl3 . Gd2 . O10 . 86.59(17) yes
Cl3 . Gd2 . O9 . 84.92(17) yes
O10 . Gd2 . O9 . 82.3(3) yes
Cl3 . Gd2 . O8 . 89.97(17) yes
O10 . Gd2 . O8 . 176.3(2) yes
O9 . Gd2 . O8 . 98.7(2) yes
Cl3 . Gd2 . O2 . 144.87(18) yes
O10 . Gd2 . O2 . 114.2(2) yes
O9 . Gd2 . O2 . 71.1(2) yes
O8 . Gd2 . O2 . 69.5(2) yes
Cl3 . Gd2 . O1 . 144.88(18) yes
O10 . Gd2 . O1 . 69.4(2) yes
O9 . Gd2 . O1 . 115.3(2) yes
O8 . Gd2 . O1 . 113.1(2) yes
O2 . Gd2 . O1 . 70.2(2) yes
Cu4 . Gd1 . Cu2 . 89.04(3) yes
Cu4 . Gd1 . Cu1 . 112.95(3) yes
Cu2 . Gd1 . Cu1 . 52.70(3) yes
Cu4 . Gd1 . Cu3 . 52.69(3) yes
Cu2 . Gd1 . Cu3 . 113.62(3) yes
Cu1 . Gd1 . Cu3 . 91.13(4) yes
Cu4 . Gd1 . O5 . 37.68(18) yes
Cu2 . Gd1 . O5 . 101.35(17) yes
Cu1 . Gd1 . O5 . 146.30(16) yes
Cu3 . Gd1 . O5 . 79.92(19) yes
Cu4 . Gd1 . O4 . 82.57(18) yes
Cu2 . Gd1 . O4 . 147.26(16) yes
Cu1 . Gd1 . O4 . 102.03(18) yes
Cu3 . Gd1 . O4 . 38.73(16) yes
O5 . Gd1 . O4 . 91.1(3) yes
Cu4 . Gd1 . O3 . 146.12(17) yes
Cu2 . Gd1 . O3 . 82.70(15) yes
Cu1 . Gd1 . O3 . 38.66(15) yes
Cu3 . Gd1 . O3 . 101.17(18) yes
O5 . Gd1 . O3 . 175.0(2) yes
Cu4 . Gd1 . Cl4 . 124.07(9) yes
Cu2 . Gd1 . Cl4 . 123.28(9) yes
Cu1 . Gd1 . Cl4 . 122.97(9) yes
Cu3 . Gd1 . Cl4 . 123.09(9) yes
O5 . Gd1 . Cl4 . 88.24(19) yes
Cu4 . Gd1 . O6 . 99.32(17) yes
Cu2 . Gd1 . O6 . 38.14(16) yes
Cu1 . Gd1 . O6 . 81.99(17) yes
Cu3 . Gd1 . O6 . 145.67(16) yes
O5 . Gd1 . O6 . 87.4(3) yes
Cu4 . Gd1 . O2 . 30.09(16) yes
Cu2 . Gd1 . O2 . 87.46(15) yes
Cu1 . Gd1 . O2 . 88.56(17) yes
Cu3 . Gd1 . O2 . 31.46(14) yes
O5 . Gd1 . O2 . 67.0(2) yes
Cu4 . Gd1 . O1 . 86.49(17) yes
Cu2 . Gd1 . O1 . 31.13(16) yes
Cu1 . Gd1 . O1 . 31.36(16) yes
Cu3 . Gd1 . O1 . 87.90(17) yes
O5 . Gd1 . O1 . 115.3(2) yes
O4 . Gd1 . O3 . 86.8(3) yes
O4 . Gd1 . Cl4 . 86.86(18) yes
O3 . Gd1 . Cl4 . 87.13(18) yes
O4 . Gd1 . O6 . 174.6(2) yes
O3 . Gd1 . O6 . 94.2(2) yes
Cl4 . Gd1 . O6 . 87.87(17) yes
O4 . Gd1 . O2 . 69.7(2) yes
O3 . Gd1 . O2 . 116.4(2) yes
Cl4 . Gd1 . O2 . 144.63(19) yes
O6 . Gd1 . O2 . 114.4(2) yes
O4 . Gd1 . O1 . 116.4(2) yes
O3 . Gd1 . O1 . 69.7(2) yes
Cl4 . Gd1 . O1 . 145.0(2) yes
O6 . Gd1 . O1 . 68.9(2) yes
O2 . Gd1 . O1 . 70.3(2) yes
Cu10 2_756 Cu9 . Gd3 . 63.66(4) yes
Cu10 2_756 Cu9 . O21 . 96.7(2) yes
Gd3 . Cu9 . O21 . 43.5(2) yes
Cu10 2_756 Cu9 . O19 . 96.6(2) yes
Gd3 . Cu9 . O19 . 107.3(2) yes
O21 . Cu9 . O19 . 133.3(3) yes
Cu10 2_756 Cu9 . N13 . 151.0(3) yes
Gd3 . Cu9 . N13 . 136.9(2) yes
O21 . Cu9 . N13 . 94.8(3) yes
O19 . Cu9 . N13 . 94.7(4) yes
Cu10 2_756 Cu9 . O17 . 35.3(2) yes
Gd3 . Cu9 . O17 . 40.00(18) yes
O21 . Cu9 . O17 . 83.1(3) yes
O19 . Cu9 . O17 . 82.7(3) yes
N13 . Cu9 . O17 . 173.8(4) yes
Cu10 2_756 Cu9 . Cl7 . 50.56(9) yes
Gd3 . Cu9 . Cl7 . 105.19(10) yes
O21 . Cu9 . Cl7 . 111.7(3) yes
O19 . Cu9 . Cl7 . 111.3(2) yes
N13 . Cu9 . Cl7 . 100.4(3) yes
O17 . Cu9 . Cl7 . 85.8(2) yes
Gd3 2_756 Cu10 . Cu9 2_756 61.70(3) yes
Gd3 2_756 Cu10 . Cl7 2_756 105.11(9) yes
Cu9 2_756 Cu10 . Cl7 2_756 52.53(9) yes
Gd3 2_756 Cu10 . O20 . 105.00(18) yes
Cu9 2_756 Cu10 . O20 . 94.2(2) yes
Cl7 2_756 Cu10 . O20 . 111.0(2) yes
Gd3 2_756 Cu10 . O18 . 44.2(2) yes
Cu9 2_756 Cu10 . O18 . 95.4(2) yes
Cl7 2_756 Cu10 . O18 . 110.8(2) yes
O20 . Cu10 . O18 . 133.6(3) yes
Gd3 2_756 Cu10 . N14 . 137.7(3) yes
Cu9 2_756 Cu10 . N14 . 151.7(3) yes
Cl7 2_756 Cu10 . N14 . 99.2(3) yes
O20 . Cu10 . N14 . 97.7(3) yes
O18 . Cu10 . N14 . 94.9(3) yes
Gd3 2_756 Cu10 . O22 . 97.12(14) yes
Cu9 2_756 Cu10 . O22 . 155.44(17) yes
Cl7 2_756 Cu10 . O22 . 151.9(2) yes
O20 . Cu10 . O22 . 78.8(3) yes
O18 . Cu10 . O22 . 74.0(2) yes
Gd3 2_756 Cu10 . O17 2_756 39.08(18) yes
Cu9 2_756 Cu10 . O17 2_756 33.8(2) yes
Cl7 2_756 Cu10 . O17 2_756 86.3(2) yes
O20 . Cu10 . O17 2_756 80.5(3) yes
O18 . Cu10 . O17 2_756 82.8(3) yes
N14 . Cu10 . O22 . 52.8(3) yes
N14 . Cu10 . O17 2_756 174.5(4) yes
O22 . Cu10 . O17 2_756 121.7(3) yes
O23 . Cu12 . O22 . 74.3(3) yes
O23 . Cu12 . N15 . 92.3(3) yes
O22 . Cu12 . N15 . 162.2(4) yes
O23 . Cu12 . N16 . 164.0(4) yes
O22 . Cu12 . N16 . 94.2(3) yes
N15 . Cu12 . N16 . 96.5(4) yes
O23 . Cu12 . O18 . 111.9(3) yes
O22 . Cu12 . O18 . 74.3(3) yes
N15 . Cu12 . O18 . 100.9(3) yes
N16 . Cu12 . O18 . 53.4(3) yes
O23 . Cu12 . Gd3 2_756 89.6(2) yes
O22 . Cu12 . Gd3 2_756 91.0(2) yes
N15 . Cu12 . Gd3 2_756 77.0(3) yes
N16 . Cu12 . Gd3 2_756 79.5(3) yes
O18 . Cu12 . Gd3 2_756 33.51(16) yes
O23 . Cu12 . Cu11 . 37.3(2) yes
O22 . Cu12 . Cu11 . 37.0(2) yes
N15 . Cu12 . Cu11 . 129.1(3) yes
N16 . Cu12 . Cu11 . 130.7(2) yes
O18 . Cu12 . Cu11 . 95.08(14) yes
O23 . Cu12 . Cl9 . 93.9(3) yes
O22 . Cu12 . Cl9 . 92.7(2) yes
N15 . Cu12 . Cl9 . 99.9(3) yes
N16 . Cu12 . Cl9 . 97.7(3) yes
O18 . Cu12 . Cl9 . 146.0(2) yes
Gd3 2_756 Cu12 . Cu11 . 92.12(4) yes
Gd3 2_756 Cu12 . Cl9 . 175.47(10) yes
Cu11 . Cu12 . Cl9 . 92.40(10) yes
Cu12 . Cu11 . O24 . 89.36(16) yes
Cu12 . Cu11 . O23 . 37.3(2) yes
O24 . Cu11 . O23 . 92.9(3) yes
Cu12 . Cu11 . O22 . 37.18(19) yes
O24 . Cu11 . O22 . 88.9(3) yes
O23 . Cu11 . O22 . 74.4(3) yes
Cu12 . Cu11 . N17 . 132.6(3) yes
O24 . Cu11 . N17 . 97.2(3) yes
O23 . Cu11 . N17 . 165.8(3) yes
O22 . Cu11 . N17 . 95.8(3) yes
Cu12 . Cu11 . N18 . 129.4(2) yes
O24 . Cu11 . N18 . 100.5(3) yes
O23 . Cu11 . N18 . 92.3(3) yes
O22 . Cu11 . N18 . 164.2(3) yes
N17 . Cu11 . N18 . 95.6(4) yes
Cu12 . Cu11 . O20 . 99.89(14) yes
O24 . Cu11 . O20 . 145.6(2) yes
O23 . Cu11 . O20 . 114.5(2) yes
O22 . Cu11 . O20 . 79.6(3) yes
N17 . Cu11 . O20 . 52.7(3) yes
N18 . Cu11 . O20 . 98.9(3) yes
Cu9 . Cl7 . Cu10 2_756 76.91(11) yes

loop_
_geom_bond_atom_site_label_1
_geom_bond_site_symmetry_1
_geom_bond_atom_site_label_2
_geom_bond_site_symmetry_2
_geom_bond_distance
_geom_bond_publ_flag
C1 . C2 . 1.385(16) yes
C1 . N1 . 1.358(14) yes
C1 . H1 . 0.934 no
C2 . C3 . 1.385(16) yes
C2 . H2 . 0.953 no
C3 . C4 . 1.417(17) yes
C3 . H3 . 0.938 no
C4 . C5 . 1.383(15) yes
C4 . H4 . 0.937 no
C5 . N1 . 1.366(13) yes
C5 . O11 . 1.355(14) yes
C6 . C7 . 1.384(16) yes
C6 . N2 . 1.352(15) yes
C6 . H6 . 0.936 no
C7 . C8 . 1.356(18) yes
C7 . H7 . 0.953 no
C8 . C9 . 1.460(18) yes
C8 . H8 . 0.930 no
C9 . C10 . 1.367(14) yes
C9 . H9 . 0.939 no
C10 . N2 . 1.402(14) yes
C10 . O12 . 1.352(13) yes
C11 . C12 . 1.393(17) yes
C11 . N3 . 1.382(15) yes
C11 . H11 . 0.934 no
C12 . C13 . 1.409(18) yes
C12 . H12 . 0.955 no
C13 . C14 . 1.379(19) yes
C13 . H13 . 0.933 no
C14 . C15 . 1.403(16) yes
C14 . H14 . 0.935 no
C15 . N3 . 1.379(14) yes
C15 . O13 . 1.362(14) yes
C16 . C17 . 1.376(17) yes
C16 . N4 . 1.357(15) yes
C16 . H16 . 0.935 no
C17 . C18 . 1.370(19) yes
C17 . H17 . 0.956 no
C18 . C19 . 1.40(2) yes
C18 . H18 . 0.924 no
C19 . C20 . 1.395(16) yes
C19 . H19 . 0.937 no
C20 . N4 . 1.383(15) yes
C20 . O14 . 1.374(15) yes
C21 . C22 . 1.356(17) yes
C21 . N5 . 1.419(13) yes
C21 . H21 . 0.933 no
C22 . C23 . 1.399(17) yes
C22 . H22 . 0.944 no
C23 . C24 . 1.390(15) yes
C23 . H23 . 0.950 no
C24 . C25 . 1.421(15) yes
C24 . H24 . 0.936 no
C25 . N5 . 1.343(12) yes
C25 . O3 . 1.330(11) yes
C26 . C27 . 1.343(17) yes
C26 . N6 . 1.364(12) yes
C26 . H26 . 0.931 no
C27 . C28 . 1.422(18) yes
C27 . H27 . 0.940 no
C28 . C29 . 1.376(14) yes
C28 . H28 . 0.937 no
C29 . C30 . 1.414(16) yes
C29 . H29 . 0.931 no
C30 . N6 . 1.353(14) yes
C30 . O4 . 1.336(11) yes
C31 . C32 . 1.354(16) yes
C31 . N7 . 1.369(14) yes
C31 . H31 . 0.930 no
C32 . C33 . 1.370(17) yes
C32 . H32 . 0.918 no
C33 . C34 . 1.397(17) yes
C33 . H33 . 0.942 no
C34 . C35 . 1.426(15) yes
C34 . H34 . 0.930 no
C35 . N7 . 1.332(13) yes
C35 . O7 . 1.320(12) yes
C36 . C37 . 1.401(18) yes
C36 . N8 . 1.376(14) yes
C36 . H36 . 0.933 no
C37 . C38 . 1.377(19) yes
C37 . H37 . 0.925 no
C38 . C39 . 1.377(17) yes
C38 . H38 . 0.954 no
C39 . C40 . 1.444(15) yes
C39 . H39 . 0.932 no
C40 . N8 . 1.381(13) yes
C40 . O8 . 1.317(12) yes
C41 . C42 . 1.352(16) yes
C41 . N9 . 1.386(13) yes
C41 . H41 . 0.931 no
C42 . C43 . 1.419(16) yes
C42 . H42 . 0.946 no
C43 . C44 . 1.396(15) yes
C43 . H43 . 0.943 no
C44 . C45 . 1.433(15) yes
C44 . H44 . 0.928 no
C45 . N9 . 1.331(12) yes
C45 . O9 . 1.325(11) yes
C46 . C47 . 1.345(17) yes
C46 . N10 . 1.390(11) yes
C46 . H46 . 0.930 no
C47 . C48 . 1.376(17) yes
C47 . H47 . 0.938 no
C48 . C49 . 1.414(14) yes
C48 . H48 . 0.941 no
C49 . C50 . 1.433(16) yes
C49 . H49 . 0.927 no
C50 . N10 . 1.315(13) yes
C50 . O10 . 1.328(10) yes
C51 . C52 . 1.390(16) yes
C51 . N11 . 1.332(14) yes
C51 . H51 . 0.925 no
C52 . C53 . 1.381(17) yes
C52 . H52 . 0.920 no
C53 . C54 . 1.390(17) yes
C53 . H53 . 0.943 no
C54 . C55 . 1.436(15) yes
C54 . H54 . 0.929 no
C55 . N11 . 1.344(14) yes
C55 . O5 . 1.313(13) yes
C56 . C57 . 1.417(18) yes
C56 . N12 . 1.329(14) yes
C56 . H56 . 0.930 no
C57 . C58 . 1.401(18) yes
C57 . H57 . 0.919 no
C58 . C59 . 1.382(16) yes
C58 . H58 . 0.952 no
C59 . C60 . 1.428(16) yes
C59 . H59 . 0.931 no
C60 . N12 . 1.340(14) yes
C60 . O6 . 1.323(12) yes
C61 . C62 . 1.353(16) yes
C61 . N13 . 1.355(14) yes
C61 . H61 . 0.954 no
C62 . C63 . 1.430(19) yes
C62 . H62 . 0.927 no
C63 . C64 . 1.403(18) yes
C63 . H63 . 0.925 no
C64 . C65 . 1.415(17) yes
C64 . H64 . 0.955 no
C65 . N13 . 1.385(15) yes
C65 . O23 . 1.327(14) yes
C66 . C67 . 1.368(18) yes
C66 . N14 . 1.371(14) yes
C66 . H66 . 0.923 no
C67 . C68 . 1.41(2) yes
C67 . H67 . 0.935 no
C68 . C69 . 1.387(18) yes
C68 . H68 . 0.954 no
C69 . C70 . 1.418(17) yes
C69 . H69 . 0.926 no
C70 . N14 . 1.349(15) yes
C70 . O22 . 1.341(13) yes
C71 . C72 . 1.388(15) yes
C71 . N15 . 1.350(14) yes
C71 . H71 . 0.951 no
C72 . C73 . 1.390(19) yes
C72 . H72 . 0.931 no
C73 . C74 . 1.370(17) yes
C73 . H73 . 0.940 no
C74 . C75 . 1.401(14) yes
C74 . H74 . 0.953 no
C75 . N15 . 1.372(14) yes
C75 . O19 . 1.330(12) yes
C76 . C77 . 1.365(19) yes
C76 . N16 . 1.407(16) yes
C76 . H76 . 0.925 no
C77 . C78 . 1.337(19) yes
C77 . H77 . 0.952 no
C78 . C79 . 1.384(19) yes
C78 . H78 . 0.932 no
C79 . C80 . 1.422(17) yes
C79 . H79 . 0.927 no
C80 . N16 . 1.359(14) yes
C80 . O18 . 1.355(13) yes
C81 . C82 . 1.383(14) yes
C81 . N17 . 1.362(12) yes
C81 . H81 . 0.931 no
C82 . C83 . 1.365(16) yes
C82 . H82 . 0.947 no
C83 . C84 . 1.413(14) yes
C83 . H83 . 0.932 no
C84 . C85 . 1.416(14) yes
C84 . H84 . 0.931 no
C85 . N17 . 1.334(14) yes
C85 . O20 . 1.327(11) yes
C86 . C87 . 1.36(2) yes
C86 . N18 . 1.358(15) yes
C86 . H86 . 0.951 no
C87 . C88 . 1.42(2) yes
C87 . H87 . 0.929 no
C88 . C89 . 1.394(19) yes
C88 . H88 . 0.944 no
C89 . C90 . 1.384(18) yes
C89 . H89 . 0.950 no
C90 . N18 . 1.389(16) yes
C90 . O21 . 1.350(13) yes
N13 . Cu9 . 1.949(10) yes
N14 . Cu10 . 1.995(10) yes
N15 . Cu12 . 2.002(9) yes
N16 . Cu12 . 1.988(11) yes
N17 . Cu11 . 1.994(8) yes
N18 . Cu11 . 1.978(11) yes
O17 . Gd3 2_756 2.308(7) yes
O17 . Cu10 2_756 1.917(7) yes
O17 . Gd3 . 2.268(6) yes
O17 . Cu9 . 1.847(7) yes
O18 . Gd3 2_756 2.395(8) yes
O18 . Cu10 . 2.141(6) yes
O18 . Cu12 . 2.869(8) yes
O19 . Gd3 2_756 2.328(7) yes
O19 . Cu9 . 2.120(8) yes
O20 . Gd3 . 2.379(7) yes
O20 . Cu10 . 2.147(7) yes
O20 . Cu11 . 2.867(8) yes
O21 . Gd3 . 2.325(8) yes
O21 . Cu9 . 2.124(7) yes
O22 . Cu10 . 2.806(8) yes
O22 . Cu12 . 2.005(6) yes
O22 . Cu11 . 1.998(8) yes
O23 . Cu12 . 2.005(8) yes
O23 . Cu11 . 2.007(7) yes
O24 . Cu11 . 2.520(8) yes
O24 . H242 . 0.837 no
O24 . H241 . 0.821 no
Gd3 . Gd3 2_756 3.7527(9) yes
Gd3 . Cu10 2_756 3.4079(13) yes
Gd3 . Cu12 2_756 4.1888(16) yes
Gd3 . Cu9 . 3.3481(14) yes
Gd3 . Cl8 . 2.658(3) yes
Cl1 . Cu1 . 2.474(3) yes
Cl1 . Cu2 . 2.501(3) yes
Cl2 . Cu3 . 2.454(3) yes
Cl2 . Cu4 . 2.522(3) yes
Cl3 . Gd2 . 2.671(3) yes
Cl4 . Gd1 . 2.641(3) yes
Cl5 . Cu5 . 2.559(3) yes
Cl6 . Cu8 . 2.609(3) yes
N1 . Cu1 . 1.966(9) yes
N2 . Cu3 . 1.939(9) yes
N3 . Cu4 . 1.931(10) yes
N4 . Cu2 . 1.937(9) yes
N5 . Cu5 . 2.019(9) yes
N6 . Cu5 . 2.003(9) yes
N7 . Cu6 . 2.000(9) yes
N8 . Cu6 . 1.999(10) yes
N9 . Cu8 . 2.025(9) yes
N10 . Cu8 . 2.006(10) yes
N11 . Cu7 . 2.000(9) yes
N12 . Cu7 . 2.014(10) yes
O1 . Cu1 . 1.889(7) yes
O1 . Cu2 . 1.884(6) yes
O1 . Gd2 . 2.290(7) yes
O1 . Gd1 . 2.292(6) yes
O2 . Cu3 . 1.881(6) yes
O2 . Cu4 . 1.866(7) yes
O2 . Gd2 . 2.312(6) yes
O2 . Gd1 . 2.299(6) yes
O3 . Cu1 . 2.161(6) yes
O3 . Gd1 . 2.359(7) yes
O4 . Cu3 . 2.155(7) yes
O4 . Gd1 . 2.361(7) yes
O5 . Cu4 . 2.140(8) yes
O5 . Gd1 . 2.392(7) yes
O6 . Cu2 . 2.149(6) yes
O6 . Gd1 . 2.324(7) yes
O7 . Cu1 . 2.137(7) yes
O7 . Gd2 . 2.386(7) yes
O8 . Cu3 . 2.210(7) yes
O8 . Cu6 . 2.871(7) yes
O8 . Gd2 . 2.325(7) yes
O9 . Cu4 . 2.167(6) yes
O9 . Gd2 . 2.355(7) yes
O10 . Cu2 . 2.115(7) yes
O10 . Gd2 . 2.357(7) yes
O11 . Cu1 . 2.809(7) yes
O11 . Cu5 . 2.031(7) yes
O11 . Cu6 . 2.017(7) yes
O12 . Cu3 . 2.809(7) yes
O12 . Cu5 . 2.011(7) yes
O12 . Cu6 . 1.994(7) yes
O13 . Cu4 . 2.823(7) yes
O13 . Cu7 . 2.003(7) yes
O13 . Cu8 . 2.013(7) yes
O14 . Cu2 . 2.831(7) yes
O14 . Cu7 . 2.008(7) yes
O14 . Cu8 . 2.019(7) yes
O15 . Cu6 . 2.341(8) yes
O15 . H151 . 0.833 no
O15 . H152 . 0.821 no
O16 . Cu7 . 2.316(8) yes
O16 . H162 . 0.822 no
O16 . H161 . 0.834 no
Cu1 . Cu2 . 3.0401(17) yes
Cu1 . Cu6 . 3.8313(19) yes
Cu1 . Gd2 . 3.4558(14) yes
Cu1 . Gd1 . 3.4221(14) yes
Cu2 . Cu8 . 3.8833(19) yes
Cu2 . Gd2 . 3.3985(15) yes
Cu2 . Gd1 . 3.4268(13) yes
Cu3 . Cu4 . 3.0475(18) yes
Cu3 . Cu6 . 3.828(2) yes
Cu3 . Gd2 . 3.4569(13) yes
Cu3 . Gd1 . 3.4099(15) yes
Cu4 . Cu7 . 3.835(2) yes
Cu4 . Gd2 . 3.3793(15) yes
Cu4 . Gd1 . 3.4562(15) yes
Cu5 . Cu6 . 3.1600(18) yes
Cu7 . Cu8 . 3.1417(18) yes
Cu9 . Cu10 2_756 3.101(2) yes
Cu9 . Cl7 . 2.527(4) yes
Cu10 . Cl7 2_756 2.459(4) yes
Cu12 . Cu11 . 3.1922(18) yes
Cu12 . Cl9 . 2.641(5) yes

loop_
_platon_squeeze_void_nr
_platon_squeeze_void_average_x
_platon_squeeze_void_average_y
_platon_squeeze_void_average_z
_platon_squeeze_void_volume
_platon_squeeze_void_count_electrons
_platon_squeeze_void_content
1 -0.040 -0.049 -0.045 4598 557 ' '
